data_1531937
loop_
_publ_author_name
'Barnett, Brandon R.'
'Moore, Curtis E.'
'Chandrasekaran, Perumalreddy'
'Sproules, Stephen'
'Rheingold, Arnold L.'
'DeBeer, Serena'
'Figueroa, Joshua S.'

_publ_section_title
;
 Metal-only Lewis pairs between group 10 metals and Tl(i) or Ag(i):
 insights into the electronic consequences of Z-type ligand binding
;
_journal_issue 12
_journal_name_full 'Chem. Sci.'
_journal_page_first 7169
_journal_paper_doi 10.1039/C5SC03104D
_journal_volume 6
_journal_year 2015
_chemical_formula_moiety 'C66 H84 N2 O Pd Tl, C32 H12 B F24'
_chemical_formula_sum 'C98 H96 B F24 N2 O Pd Tl'
_chemical_formula_weight 2095.34
_chemical_name_systematic '[(Et2O)TlPd(CNArDipp2]BArF'
_space_group_crystal_system triclinic
_space_group_IT_number 2
_space_group_name_Hall '-P 1'
_space_group_name_H-M_alt 'P -1'
_symmetry_space_group_name_Hall '-P 1'
_symmetry_space_group_name_H-M 'P -1'
_atom_sites_solution_hydrogens geom
_atom_sites_solution_primary direct
_atom_sites_solution_secondary difmap
_audit_creation_date 2015-07-13
_audit_creation_method
;
Olex2 1.2-beta
(compiled 2015.01.26 svn.r3150 for OlexSys, GUI svn.r4998)
;
_audit_update_record
;
2015-07-22 deposited with the CCDC.
2015-09-17 downloaded from the CCDC.
;
_cell_angle_alpha 99.0980(10)
_cell_angle_beta 90.1440(10)
_cell_angle_gamma 90.5090(10)
_cell_formula_units_Z 4
_cell_length_a 12.7422(9)
_cell_length_b 26.6786(18)
_cell_length_c 28.5026(19)
_cell_measurement_reflns_used 9812
_cell_measurement_temperature 100
_cell_measurement_theta_max 26.71
_cell_measurement_theta_min 2.21
_cell_volume 9566.9(11)
_computing_cell_refinement 'SAINT v8.34A (Bruker, 2013)'
_computing_data_collection 'APEX2 v2013.6-2 (Bruker, 2013)'
_computing_data_reduction 'SAINT v8.34A (Bruker, 2013)'
_computing_molecular_graphics 'Olex2 (Dolomanov et al., 2009)'
_computing_publication_material 'Olex2 (Dolomanov et al., 2009)'
_computing_structure_refinement 'ShelXL (Sheldrick, 2008)'
_computing_structure_solution 'ShelXT (Sheldrick, 2008)'
_diffrn_ambient_temperature 100.0
_diffrn_detector 'Bruker APEX CCD'
_diffrn_detector_area_resol_mean 8.0
_diffrn_detector_type 'CCD Area Detector'
_diffrn_measured_fraction_theta_full 0.999
_diffrn_measured_fraction_theta_max 0.999
_diffrn_measurement_device 'Fixed Chi Three-Circle Diffractometer'
_diffrn_measurement_device_type 'Bruker D8 APEX'
_diffrn_measurement_method '\w and \f scans'
_diffrn_radiation_monochromator graphite
_diffrn_radiation_probe x-ray
_diffrn_radiation_type MoK\a
_diffrn_radiation_wavelength 0.71073
_diffrn_reflns_av_R_equivalents 0.0812
_diffrn_reflns_av_unetI/netI 0.0873
_diffrn_reflns_Laue_measured_fraction_full 0.999
_diffrn_reflns_Laue_measured_fraction_max 0.999
_diffrn_reflns_limit_h_max 14
_diffrn_reflns_limit_h_min -14
_diffrn_reflns_limit_k_max 31
_diffrn_reflns_limit_k_min -31
_diffrn_reflns_limit_l_max 33
_diffrn_reflns_limit_l_min -33
_diffrn_reflns_number 135836
_diffrn_reflns_point_group_measured_fraction_full 0.999
_diffrn_reflns_point_group_measured_fraction_max 0.999
_diffrn_reflns_theta_full 24.713
_diffrn_reflns_theta_max 24.713
_diffrn_reflns_theta_min 1.447
_diffrn_source 'sealed tube'
_diffrn_source_type fine-focus
_exptl_absorpt_coefficient_mu 1.963
_exptl_absorpt_correction_T_max 0.7456
_exptl_absorpt_correction_T_min 0.6629
_exptl_absorpt_correction_type multi-scan
_exptl_absorpt_process_details
;
SADABS-2008/1 (Bruker,2008) was used for absorption correction.
wR2(int) was 0.0680 before and 0.0536 after correction.
The Ratio of minimum to maximum transmission is 0.8891.
The \l/2 correction factor is Not present.
;
_exptl_crystal_colour Orange
_exptl_crystal_colour_primary orange
_exptl_crystal_density_diffrn 1.455
_exptl_crystal_description Block
_exptl_crystal_F_000 4216
_exptl_crystal_size_max 0.257
_exptl_crystal_size_mid 0.203
_exptl_crystal_size_min 0.195
_refine_diff_density_max 1.168
_refine_diff_density_min -1.099
_refine_diff_density_rms 0.090
_refine_ls_extinction_method none
_refine_ls_goodness_of_fit_ref 1.029
_refine_ls_hydrogen_treatment constr
_refine_ls_matrix_type full
_refine_ls_number_parameters 2560
_refine_ls_number_reflns 32575
_refine_ls_number_restraints 313
_refine_ls_restrained_S_all 1.045
_refine_ls_R_factor_all 0.0790
_refine_ls_R_factor_gt 0.0454
_refine_ls_shift/su_max 0.002
_refine_ls_shift/su_mean 0.000
_refine_ls_structure_factor_coef Fsqd
_refine_ls_weighting_details 'w=1/[\s^2^(Fo^2^)+(0.0220P)^2^] where P=(Fo^2^+2Fc^2^)/3'
_refine_ls_weighting_scheme calc
_refine_ls_wR_factor_gt 0.0803
_refine_ls_wR_factor_ref 0.0887
_reflns_Friedel_coverage 0.000
_reflns_number_gt 21660
_reflns_number_total 32575
_reflns_threshold_expression 'I > 2\s(I)'
_cod_data_source_file c5sc03104d2.cif
_cod_data_source_block jfig226
_cod_depositor_comments
;
The following automatic conversions were performed:

'_diffrn_radiation_probe' value 'X-ray' changed to 'x-ray' according
to
/usr/data/users/saulius/crontab/automatic-downloads/rss-feeds/RSC/lib/dictionaries/cif_core.dic
dictionary named 'cif_core.dic' version 2.4.2 from 2011-04-26.

'_exptl_crystal_colour_primary' value 'Orange' changed to 'orange'
according to
/usr/data/users/saulius/crontab/automatic-downloads/rss-feeds/RSC/lib/dictionaries/cif_core.dic
dictionary named 'cif_core.dic' version 2.4.2 from 2011-04-26.

Automatic conversion script
Id: cif_fix_values 3271 2015-04-21 07:52:19Z andrius 

 Adding full bibliography for 1531937--1531946.cif.
;
_cod_database_code 1531937
_shelxl_version_number 2014/6
_shelx_space_group_comment
;
The symmetry employed for this shelxl refinement is uniquely defined
by the following loop, which should always be used as a source of
symmetry information in preference to the above space-group names.
They are only intended as comments.
;
_shelx_estimated_absorpt_t_max 0.701
_shelx_estimated_absorpt_t_min 0.632
_olex2_refinement_description
;
1. Fixed Uiso
 At 1.2 times of:
  All C(H) groups, All C(H,H) groups
 At 1.5 times of:
  All C(H,H,H) groups
2. Restrained distances
 C6S-C5S
 1.5 with sigma of 0.01
3. Uiso/Uaniso restraints and constraints
Uanis(Tl2A) = Uanis(Tl2)
Uanis(O2S) = Uanis(O2SB)
Uanis(C6SB) = Uanis(C6S)
Uanis(C5SB) = Uanis(C5S)
Uanis(C7SB) = Uanis(C7S)
Uanis(C8S) = Uanis(C8SB)
4. Rigid body (RIGU) restrains
 C155, F37C, F38A, F38B, F38C, F39A, F39B, F39C, F37A, F37B
 with sigma for 1-2 distances of 0.002 and sigma for 1-3 distances of 0.002
 F2AA, F0AA, F1AA, C171, F0AB, F2AB, F1AB
 with sigma for 1-2 distances of 0.002 and sigma for 1-3 distances of 0.002
 F4, F5, F6, C172, F5A, F4A, F6A
 with sigma for 1-2 distances of 0.002 and sigma for 1-3 distances of 0.002
 F10, C188, F12, F11, F12A, F11A, F10A
 with sigma for 1-2 distances of 0.002 and sigma for 1-3 distances of 0.002
 F16A, F16, F18, F18A, F17, F17A, C179
 with sigma for 1-2 distances of 0.002 and sigma for 1-3 distances of 0.002
 F24A, F23, F23A, C180, F22A, F22, F24
 with sigma for 1-2 distances of 0.002 and sigma for 1-3 distances of 0.002
 F12A, F12, C188, F11, F11A, F10A, F10
 with sigma for 1-2 distances of 0.002 and sigma for 1-3 distances of 0.002
 F26, F27A, C139, F25A, F27, F25, F26A
 with sigma for 1-2 distances of 0.002 and sigma for 1-3 distances of 0.002
 C8S, C8SB, C7SB, C7S, O2SB, O2S, C5S, C6SB, C6S, C5SB
 with sigma for 1-2 distances of 0.002 and sigma for 1-3 distances of 0.002
5. Others
 Sof(F26A)=Sof(F27A)=Sof(F25A)=1-FVAR(1)
 Sof(F27)=Sof(F26)=Sof(F25)=FVAR(1)
 Sof(F48B)=1-FVAR(2)
 Sof(F48A)=FVAR(2)
 Sof(F5A)=Sof(F4A)=Sof(F6A)=1-FVAR(3)
 Sof(F4)=Sof(F5)=Sof(F6)=FVAR(3)
 Sof(F12A)=Sof(F11A)=Sof(F10A)=1-FVAR(4)
 Sof(F10)=Sof(F12)=Sof(F11)=FVAR(4)
 Sof(F0AB)=Sof(F2AB)=Sof(F1AB)=1-FVAR(5)
 Sof(F2AA)=Sof(F0AA)=Sof(F1AA)=FVAR(5)
 Sof(F16A)=Sof(F18A)=Sof(F17A)=1-FVAR(6)
 Sof(F16)=Sof(F17)=Sof(F18)=FVAR(6)
 Sof(F22A)=Sof(F23A)=Sof(F24A)=1-FVAR(7)
 Sof(F24)=Sof(F23)=Sof(F22)=FVAR(7)
 Sof(C7SB)=Sof(H7SA)=Sof(H7SB)=Sof(C8SB)=Sof(H8SA)=Sof(H8SB)=Sof(H8SC)=
 Sof(Tl2A)=Sof(O2SB)=Sof(C6SB)=Sof(H6SD)=Sof(H6SE)=Sof(H6SF)=Sof(C5SB)=
 Sof(H5SC)=Sof(H5SD)=1-FVAR(8)
 Sof(O2S)=Sof(Tl2)=Sof(C5S)=Sof(H5SA)=Sof(H5SB)=Sof(C6S)=Sof(H6SA)=Sof(H6SB)=
 Sof(H6SC)=Sof(C7S)=Sof(H7SC)=Sof(H7SD)=Sof(C8S)=Sof(H8SD)=Sof(H8SE)=Sof(H8SF)=
 FVAR(8)
 Fixed Sof: F39B(0.5) F37B(0.5) F38B(0.5) F37C(0.25) F38C(0.25) F39C(0.25)
 F37A(0.25) F38A(0.25) F39A(0.25)
6.a Ternary CH refined with riding coordinates:
 C47(H47), C29(H29), C50(H50), C59(H59), C104(H104), C32(H32), C62(H62),
 C17(H17), C20(H20), C107(H107), C95(H95), C122(H122), C110(H110), C119(H119),
 C77(H77), C80(H80)
6.b Secondary CH2 refined with riding coordinates:
 C7SB(H7SA,H7SB), C1S(H1SA,H1SB), C3S(H3SA,H3SB), C5S(H5SA,H5SB), C5SB(H5SC,
 H5SD), C7S(H7SC,H7SD)
6.c Me refined with riding coordinates:
 C19(H19A,H19B,H19C), C31(H31A,H31B,H31C), C22(H22A,H22B,H22C), C63(H63A,H63B,
 H63C), C52(H52A,H52B,H52C), C96(H96A,H96B,H96C), C18(H18A,H18B,H18C),
 C105(H10A,H10B,H10C), C51(H51A,H51B,H51C), C123(H12A,H12B,H12C), C108(H10D,
 H10E,H10F), C30(H30A,H30B,H30C), C61(H61A,H61B,H61C), C106(H10G,H10H,H10I),
 C21(H21A,H21B,H21C), C97(H97A,H97B,H97C), C64(H64A,H64B,H64C), C124(H12D,H12E,
 H12F), C111(H11A,H11B,H11C), C60(H60A,H60B,H60C), C112(H11D,H11E,H11F),
 C78(H78A,H78B,H78C), C79(H79A,H79B,H79C), C82(H82A,H82B,H82C), C109(H10J,H10K,
 H10L), C2S(H2SA,H2SB,H2SC), C33(H33A,H33B,H33C), C34(H34A,H34B,H34C), C4S(H4SA,
 H4SB,H4SC), C48(H48A,H48B,H48C), C49(H49A,H49B,H49C), C121(H12G,H12H,H12I),
 C120(H12J,H12K,H12L), C81(H81A,H81B,H81C)
6.d Aromatic/amide H refined with riding coordinates:
 C144(H144), C158(H158), C166(H166), C38(H38), C182(H182), C160(H160),
 C162(H162), C142(H142), C138(H138), C39(H39), C45(H45), C174(H174), C15(H15),
 C136(H136), C178(H178), C37(H37), C176(H176), C186(H186), C154(H154), C13(H13),
  C7(H7), C134(H134), C8(H8), C68(H68), C14(H14), C168(H168), C44(H44),
 C184(H184), C170(H170), C152(H152), C150(H150), C100(H100), C9(H9), C101(H101),
  C128(H128), C87(H87), C67(H67), C126(H126), C69(H69), C86(H86), C93(H93),
 C85(H85), C57(H57), C102(H102), C130(H130), C55(H55), C146(H146), C92(H92),
 C43(H43), C91(H91), C115(H115), C117(H117), C116(H116), C75(H75), C74(H74),
 C73(H73), C56(H56), C27(H27), C25(H25), C26(H26)
6.e Idealised Me refined as rotating group:
 C8SB(H8SA,H8SB,H8SC), C6S(H6SA,H6SB,H6SC), C6SB(H6SD,H6SE,H6SF), C8S(H8SD,
 H8SE,H8SF)
;
_shelx_shelxl_version_number 2014/7
_olex2_submission_special_instructions 'No special instructions were received'

loop_
_space_group_symop_operation_xyz
'x, y, z'
'-x, -y, -z'

loop_
_atom_site_label
_atom_site_type_symbol
_atom_site_fract_x
_atom_site_fract_y
_atom_site_fract_z
_atom_site_U_iso_or_equiv
_atom_site_adp_type
_atom_site_occupancy
_atom_site_site_symmetry_order
_atom_site_calc_flag
_atom_site_refinement_flags_posn
_atom_site_refinement_flags_adp
_atom_site_refinement_flags_occupancy
_atom_site_disorder_assembly
_atom_site_disorder_group
Tl1 Tl 0.59906(2) 0.61237(2) -0.20271(2) 0.03388(6) Uani 1 1 d . . . . .
Pd1 Pd 0.66158(3) 0.53355(2) -0.27106(2) 0.02893(10) Uani 1 1 d . . . . .
O1S O 0.7988(3) 0.61888(14) -0.16649(13) 0.0456(10) Uani 1 1 d . . . . .
N1 N 0.6781(3) 0.59488(14) -0.35494(14) 0.0243(10) Uani 1 1 d . . . . .
N2 N 0.5848(3) 0.46408(14) -0.20069(13) 0.0234(9) Uani 1 1 d . . . . .
C1 C 0.6770(4) 0.57450(18) -0.32215(17) 0.0270(12) Uani 1 1 d . . . . .
C1S C 0.8797(5) 0.5884(3) -0.1928(2) 0.070(2) Uani 1 1 d . . . . .
H1SA H 0.8517 0.5733 -0.2243 0.084 Uiso 1 1 calc R . . . .
H1SB H 0.9400 0.6105 -0.1978 0.084 Uiso 1 1 calc R . . . .
C2 C 0.6211(4) 0.48922(17) -0.22573(17) 0.0268(12) Uani 1 1 d . . . . .
C2S C 0.9144(6) 0.5494(3) -0.1688(3) 0.102(3) Uani 1 1 d . . . . .
H2SA H 0.9687 0.5298 -0.1877 0.153 Uiso 1 1 calc R . . . .
H2SB H 0.9435 0.5642 -0.1378 0.153 Uiso 1 1 calc R . . . .
H2SC H 0.8552 0.5270 -0.1643 0.153 Uiso 1 1 calc R . . . .
C3S C 0.8357(4) 0.6492(2) -0.1244(2) 0.0450(15) Uani 1 1 d . . . . .
H3SA H 0.8992 0.6683 -0.1313 0.054 Uiso 1 1 calc R . . . .
H3SB H 0.8544 0.6274 -0.1007 0.054 Uiso 1 1 calc R . . . .
C4S C 0.7503(4) 0.6858(2) -0.1050(2) 0.0532(17) Uani 1 1 d . . . . .
H4SA H 0.7752 0.7070 -0.0758 0.080 Uiso 1 1 calc R . . . .
H4SB H 0.7326 0.7074 -0.1286 0.080 Uiso 1 1 calc R . . . .
H4SC H 0.6879 0.6666 -0.0980 0.080 Uiso 1 1 calc R . . . .
C5 C 0.6664(4) 0.62056(17) -0.39354(16) 0.0224(11) Uani 1 1 d . . . . .
C6 C 0.6038(4) 0.66416(17) -0.38721(17) 0.0250(12) Uani 1 1 d . . . . .
C7 C 0.5902(4) 0.68805(18) -0.42641(18) 0.0339(13) Uani 1 1 d . . . . .
H7 H 0.5482 0.7176 -0.4238 0.041 Uiso 1 1 calc R . . . .
C8 C 0.6368(4) 0.66956(19) -0.46963(19) 0.0393(14) Uani 1 1 d . . . . .
H8 H 0.6251 0.6862 -0.4963 0.047 Uiso 1 1 calc R . . . .
C9 C 0.7000(4) 0.62717(19) -0.47420(18) 0.0369(14) Uani 1 1 d . . . . .
H9 H 0.7323 0.6154 -0.5039 0.044 Uiso 1 1 calc R . . . .
C10 C 0.7169(4) 0.60180(17) -0.43628(17) 0.0271(12) Uani 1 1 d . . . . .
C11 C 0.7918(4) 0.55821(17) -0.43911(16) 0.0250(12) Uani 1 1 d . . . . .
C12 C 0.8994(4) 0.56964(19) -0.43319(17) 0.0319(13) Uani 1 1 d . . . . .
C13 C 0.9702(4) 0.5295(2) -0.43788(17) 0.0359(14) Uani 1 1 d . . . . .
H13 H 1.0433 0.5363 -0.4345 0.043 Uiso 1 1 calc R . . . .
C14 C 0.9347(4) 0.4799(2) -0.44731(17) 0.0372(14) Uani 1 1 d . . . . .
H14 H 0.9837 0.4529 -0.4514 0.045 Uiso 1 1 calc R . . . .
C15 C 0.8296(4) 0.46925(19) -0.45087(17) 0.0341(13) Uani 1 1 d . . . . .
H15 H 0.8067 0.4348 -0.4561 0.041 Uiso 1 1 calc R . . . .
C16 C 0.7551(4) 0.50742(18) -0.44709(16) 0.0279(12) Uani 1 1 d . . . . .
C17 C 0.6408(4) 0.49318(18) -0.45193(18) 0.0361(14) Uani 1 1 d . . . . .
H17 H 0.6000 0.5254 -0.4488 0.043 Uiso 1 1 calc R . . . .
C18 C 0.6155(4) 0.4625(2) -0.50109(19) 0.0498(16) Uani 1 1 d . . . . .
H18A H 0.5406 0.4539 -0.5030 0.075 Uiso 1 1 calc R . . . .
H18B H 0.6333 0.4829 -0.5258 0.075 Uiso 1 1 calc R . . . .
H18C H 0.6567 0.4313 -0.5058 0.075 Uiso 1 1 calc R . . . .
C19 C 0.6038(4) 0.46403(19) -0.41247(18) 0.0419(15) Uani 1 1 d . . . . .
H19A H 0.5291 0.4555 -0.4169 0.063 Uiso 1 1 calc R . . . .
H19B H 0.6443 0.4328 -0.4139 0.063 Uiso 1 1 calc R . . . .
H19C H 0.6144 0.4852 -0.3814 0.063 Uiso 1 1 calc R . . . .
C20 C 0.9406(4) 0.6236(2) -0.4210(2) 0.0433(15) Uani 1 1 d . . . . .
H20 H 0.8786 0.6465 -0.4178 0.052 Uiso 1 1 calc R . . . .
C21 C 0.9969(5) 0.6311(2) -0.3732(2) 0.064(2) Uani 1 1 d . . . . .
H21A H 1.0230 0.6661 -0.3658 0.096 Uiso 1 1 calc R . . . .
H21B H 0.9479 0.6244 -0.3484 0.096 Uiso 1 1 calc R . . . .
H21C H 1.0560 0.6076 -0.3746 0.096 Uiso 1 1 calc R . . . .
C22 C 1.0108(4) 0.6391(2) -0.4597(2) 0.0530(17) Uani 1 1 d . . . . .
H22A H 1.0352 0.6742 -0.4500 0.080 Uiso 1 1 calc R . . . .
H22B H 1.0714 0.6165 -0.4645 0.080 Uiso 1 1 calc R . . . .
H22C H 0.9709 0.6366 -0.4894 0.080 Uiso 1 1 calc R . . . .
C23 C 0.5545(4) 0.68079(17) -0.34032(17) 0.0268(12) Uani 1 1 d . . . . .
C24 C 0.4495(4) 0.66731(18) -0.33334(18) 0.0288(12) Uani 1 1 d . . . . .
C25 C 0.4082(4) 0.67868(18) -0.28785(19) 0.0356(14) Uani 1 1 d . . . . .
H25 H 0.3379 0.6690 -0.2823 0.043 Uiso 1 1 calc R . . . .
C26 C 0.4671(4) 0.70370(18) -0.25048(19) 0.0352(14) Uani 1 1 d . . . . .
H26 H 0.4371 0.7114 -0.2197 0.042 Uiso 1 1 calc R . . . .
C27 C 0.5692(4) 0.71743(18) -0.25778(19) 0.0354(14) Uani 1 1 d . . . . .
H27 H 0.6093 0.7348 -0.2320 0.042 Uiso 1 1 calc R . . . .
C28 C 0.6144(4) 0.70625(18) -0.30230(18) 0.0284(12) Uani 1 1 d . . . . .
C29 C 0.7277(4) 0.72193(19) -0.30949(19) 0.0372(14) Uani 1 1 d . . . . .
H29 H 0.7476 0.7082 -0.3429 0.045 Uiso 1 1 calc R . . . .
C30 C 0.7399(4) 0.7791(2) -0.3026(2) 0.0551(17) Uani 1 1 d . . . . .
H30A H 0.8134 0.7880 -0.3075 0.083 Uiso 1 1 calc R . . . .
H30B H 0.6956 0.7928 -0.3256 0.083 Uiso 1 1 calc R . . . .
H30C H 0.7187 0.7936 -0.2703 0.083 Uiso 1 1 calc R . . . .
C31 C 0.8031(4) 0.6993(2) -0.2760(2) 0.0577(18) Uani 1 1 d . . . . .
H31A H 0.7944 0.6623 -0.2808 0.087 Uiso 1 1 calc R . . . .
H31B H 0.8756 0.7079 -0.2831 0.087 Uiso 1 1 calc R . . . .
H31C H 0.7870 0.7133 -0.2430 0.087 Uiso 1 1 calc R . . . .
C32 C 0.3812(4) 0.6415(2) -0.3730(2) 0.0443(15) Uani 1 1 d . . . . .
H32 H 0.4249 0.6349 -0.4024 0.053 Uiso 1 1 calc R . . . .
C33 C 0.3369(6) 0.5917(2) -0.3639(2) 0.103(3) Uani 1 1 d . . . . .
H33A H 0.2932 0.5767 -0.3909 0.154 Uiso 1 1 calc R . . . .
H33B H 0.3944 0.5686 -0.3597 0.154 Uiso 1 1 calc R . . . .
H33C H 0.2941 0.5972 -0.3350 0.154 Uiso 1 1 calc R . . . .
C34 C 0.2910(5) 0.6780(3) -0.3821(2) 0.078(2) Uani 1 1 d . . . . .
H34A H 0.2460 0.6614 -0.4080 0.117 Uiso 1 1 calc R . . . .
H34B H 0.2492 0.6865 -0.3532 0.117 Uiso 1 1 calc R . . . .
H34C H 0.3212 0.7092 -0.3908 0.117 Uiso 1 1 calc R . . . .
C35 C 0.5265(4) 0.43592(17) -0.17212(16) 0.0213(11) Uani 1 1 d . . . . .
C36 C 0.4503(4) 0.46102(17) -0.14238(16) 0.0225(11) Uani 1 1 d . . . . .
C37 C 0.3889(4) 0.43214(17) -0.11625(16) 0.0252(12) Uani 1 1 d . . . . .
H37 H 0.3359 0.4480 -0.0959 0.030 Uiso 1 1 calc R . . . .
C38 C 0.4049(3) 0.38064(17) -0.11981(16) 0.0234(11) Uani 1 1 d . . . . .
H38 H 0.3622 0.3613 -0.1019 0.028 Uiso 1 1 calc R . . . .
C39 C 0.4817(4) 0.35682(17) -0.14893(16) 0.0226(11) Uani 1 1 d . . . . .
H39 H 0.4911 0.3213 -0.1506 0.027 Uiso 1 1 calc R . . . .
C40 C 0.5456(4) 0.38363(16) -0.17587(16) 0.0198(11) Uani 1 1 d . . . . .
C41 C 0.6281(4) 0.35831(16) -0.20804(17) 0.0250(12) Uani 1 1 d . . . . .
C42 C 0.6050(4) 0.34232(18) -0.25638(18) 0.0341(13) Uani 1 1 d . . . . .
C43 C 0.6801(5) 0.31518(19) -0.2850(2) 0.0454(16) Uani 1 1 d . . . . .
H43 H 0.6654 0.3041 -0.3177 0.054 Uiso 1 1 calc R . . . .
C44 C 0.7757(5) 0.30429(19) -0.2663(2) 0.0439(16) Uani 1 1 d . . . . .
H44 H 0.8258 0.2851 -0.2860 0.053 Uiso 1 1 calc R . . . .
C45 C 0.7984(4) 0.32106(18) -0.21940(19) 0.0374(14) Uani 1 1 d . . . . .
H45 H 0.8652 0.3138 -0.2073 0.045 Uiso 1 1 calc R . . . .
C46 C 0.7264(4) 0.34845(17) -0.18895(18) 0.0285(12) Uani 1 1 d . . . . .
C47 C 0.7572(4) 0.36897(18) -0.13847(17) 0.0309(13) Uani 1 1 d . . . . .
H47 H 0.6913 0.3797 -0.1209 0.037 Uiso 1 1 calc R . . . .
C48 C 0.8261(4) 0.4159(2) -0.1370(2) 0.0512(16) Uani 1 1 d . . . . .
H48A H 0.8456 0.4289 -0.1040 0.077 Uiso 1 1 calc R . . . .
H48B H 0.8896 0.4071 -0.1557 0.077 Uiso 1 1 calc R . . . .
H48C H 0.7875 0.4420 -0.1504 0.077 Uiso 1 1 calc R . . . .
C49 C 0.8107(4) 0.3307(2) -0.11229(19) 0.0446(15) Uani 1 1 d . . . . .
H49A H 0.8282 0.3469 -0.0799 0.067 Uiso 1 1 calc R . . . .
H49B H 0.7633 0.3018 -0.1111 0.067 Uiso 1 1 calc R . . . .
H49C H 0.8751 0.3188 -0.1290 0.067 Uiso 1 1 calc R . . . .
C50 C 0.5007(5) 0.35412(19) -0.27805(18) 0.0401(15) Uani 1 1 d . . . . .
H50 H 0.4645 0.3795 -0.2540 0.048 Uiso 1 1 calc R . . . .
C51 C 0.5134(5) 0.3781(2) -0.3228(2) 0.065(2) Uani 1 1 d . . . . .
H51A H 0.4440 0.3848 -0.3352 0.098 Uiso 1 1 calc R . . . .
H51B H 0.5530 0.4100 -0.3152 0.098 Uiso 1 1 calc R . . . .
H51C H 0.5514 0.3548 -0.3468 0.098 Uiso 1 1 calc R . . . .
C52 C 0.4296(5) 0.3072(2) -0.2876(2) 0.0577(18) Uani 1 1 d . . . . .
H52A H 0.3633 0.3161 -0.3016 0.087 Uiso 1 1 calc R . . . .
H52B H 0.4644 0.2807 -0.3098 0.087 Uiso 1 1 calc R . . . .
H52C H 0.4156 0.2946 -0.2577 0.087 Uiso 1 1 calc R . . . .
C53 C 0.4334(4) 0.51719(18) -0.13843(19) 0.0294(13) Uani 1 1 d . . . . .
C54 C 0.4835(4) 0.55002(19) -0.1011(2) 0.0372(14) Uani 1 1 d . . . . .
C55 C 0.4607(5) 0.6010(2) -0.0962(2) 0.0570(19) Uani 1 1 d . . . . .
H55 H 0.4918 0.6238 -0.0709 0.068 Uiso 1 1 calc R . . . .
C56 C 0.3939(5) 0.6196(2) -0.1272(3) 0.072(3) Uani 1 1 d . . . . .
H56 H 0.3805 0.6549 -0.1233 0.086 Uiso 1 1 calc R . . . .
C57 C 0.3469(5) 0.5879(2) -0.1631(3) 0.065(2) Uani 1 1 d . . . . .
H57 H 0.3001 0.6014 -0.1838 0.078 Uiso 1 1 calc R . . . .
C58 C 0.3664(4) 0.5355(2) -0.1702(2) 0.0459(16) Uani 1 1 d . . . . .
C59 C 0.3129(5) 0.5008(2) -0.2103(2) 0.0617(19) Uani 1 1 d . . . . .
H59 H 0.3452 0.4665 -0.2122 0.074 Uiso 1 1 calc R . . . .
C60 C 0.3284(6) 0.5183(3) -0.2581(3) 0.122(3) Uani 1 1 d . . . . .
H60A H 0.2924 0.4946 -0.2829 0.183 Uiso 1 1 calc R . . . .
H60B H 0.2992 0.5523 -0.2570 0.183 Uiso 1 1 calc R . . . .
H60C H 0.4035 0.5191 -0.2653 0.183 Uiso 1 1 calc R . . . .
C61 C 0.1957(5) 0.4949(3) -0.2010(3) 0.097(3) Uani 1 1 d . . . . .
H61A H 0.1636 0.4722 -0.2277 0.146 Uiso 1 1 calc R . . . .
H61B H 0.1859 0.4806 -0.1717 0.146 Uiso 1 1 calc R . . . .
H61C H 0.1622 0.5282 -0.1978 0.146 Uiso 1 1 calc R . . . .
C62 C 0.5602(4) 0.5308(2) -0.06839(19) 0.0427(15) Uani 1 1 d . . . . .
H62 H 0.5468 0.4936 -0.0700 0.051 Uiso 1 1 calc R . . . .
C63 C 0.6718(4) 0.5374(2) -0.08480(19) 0.0499(16) Uani 1 1 d . . . . .
H63A H 0.7207 0.5247 -0.0630 0.075 Uiso 1 1 calc R . . . .
H63B H 0.6806 0.5184 -0.1169 0.075 Uiso 1 1 calc R . . . .
H63C H 0.6862 0.5735 -0.0852 0.075 Uiso 1 1 calc R . . . .
C64 C 0.5499(5) 0.5554(2) -0.0161(2) 0.071(2) Uani 1 1 d . . . . .
H64A H 0.6023 0.5411 0.0031 0.106 Uiso 1 1 calc R . . . .
H64B H 0.5613 0.5922 -0.0134 0.106 Uiso 1 1 calc R . . . .
H64C H 0.4794 0.5488 -0.0047 0.106 Uiso 1 1 calc R . . . .
Tl2 Tl 1.36773(11) -0.06896(4) -0.22696(3) 0.03896(18) Uani 0.831(5) 1 d . . P A 1
Tl2A Tl 1.3400(4) -0.07930(15) -0.23176(14) 0.03896(18) Uani 0.169(5) 1 d . . P A 2
Pd2 Pd 1.33203(3) 0.02153(2) -0.25799(2) 0.03435(11) Uani 1 1 d . . . . .
O2SB O 1.204(2) -0.0480(11) -0.1601(11) 0.0615(16) Uani 0.169(5) 1 d . U P A 2
N3 N 1.4533(3) 0.06671(14) -0.16582(14) 0.0282(10) Uani 1 1 d . . . . .
N4 N 1.2496(3) -0.03566(15) -0.35473(15) 0.0307(11) Uani 1 1 d . . . . .
C3 C 1.4040(4) 0.05163(18) -0.19901(18) 0.0318(13) Uani 1 1 d . . . . .
C4 C 1.2761(4) -0.01291(19) -0.31856(19) 0.0345(13) Uani 1 1 d . . . . .
C65 C 1.2250(4) -0.06763(19) -0.39764(17) 0.0300(13) Uani 1 1 d . . . . .
C66 C 1.1773(4) -0.04682(19) -0.43404(18) 0.0365(14) Uani 1 1 d . . . . .
C67 C 1.1551(5) -0.0800(2) -0.47579(18) 0.0460(16) Uani 1 1 d . . . . .
H67 H 1.1229 -0.0674 -0.5016 0.055 Uiso 1 1 calc R . . . .
C68 C 1.1790(5) -0.1307(2) -0.4803(2) 0.0471(16) Uani 1 1 d . . . . .
H68 H 1.1629 -0.1527 -0.5090 0.057 Uiso 1 1 calc R . . . .
C69 C 1.2264(4) -0.1499(2) -0.44315(19) 0.0420(15) Uani 1 1 d . . . . .
H69 H 1.2430 -0.1850 -0.4468 0.050 Uiso 1 1 calc R . . . .
C70 C 1.2499(4) -0.11882(19) -0.40100(18) 0.0313(13) Uani 1 1 d . . . . .
C71 C 1.3001(4) -0.13961(18) -0.36115(18) 0.0330(13) Uani 1 1 d . . . . .
C72 C 1.2370(4) -0.16366(18) -0.3309(2) 0.0360(14) Uani 1 1 d . . . . .
C73 C 1.2862(5) -0.1857(2) -0.2955(2) 0.0499(16) Uani 1 1 d . . . . .
H73 H 1.2453 -0.2023 -0.2747 0.060 Uiso 1 1 calc R . . . .
C74 C 1.3938(5) -0.1834(2) -0.2905(2) 0.0569(19) Uani 1 1 d . . . . .
H74 H 1.4264 -0.1999 -0.2672 0.068 Uiso 1 1 calc R . . . .
C75 C 1.4537(5) -0.1581(2) -0.3182(2) 0.0557(18) Uani 1 1 d . . . . .
H75 H 1.5273 -0.1553 -0.3127 0.067 Uiso 1 1 calc R . . . .
C76 C 1.4094(5) -0.1359(2) -0.3547(2) 0.0418(15) Uani 1 1 d . . . . .
C77 C 1.4784(4) -0.1100(2) -0.3864(2) 0.0510(17) Uani 1 1 d . . . . .
H77 H 1.4315 -0.0913 -0.4058 0.061 Uiso 1 1 calc R . . . .
C78 C 1.5388(5) -0.1493(3) -0.4210(2) 0.086(2) Uani 1 1 d . . . . .
H78A H 1.5833 -0.1318 -0.4414 0.129 Uiso 1 1 calc R . . . .
H78B H 1.5828 -0.1695 -0.4030 0.129 Uiso 1 1 calc R . . . .
H78C H 1.4890 -0.1716 -0.4407 0.129 Uiso 1 1 calc R . . . .
C79 C 1.5536(5) -0.0712(3) -0.3589(2) 0.080(2) Uani 1 1 d . . . . .
H79A H 1.5964 -0.0556 -0.3813 0.120 Uiso 1 1 calc R . . . .
H79B H 1.5134 -0.0450 -0.3389 0.120 Uiso 1 1 calc R . . . .
H79C H 1.5994 -0.0883 -0.3388 0.120 Uiso 1 1 calc R . . . .
C80 C 1.1186(4) -0.1658(2) -0.3358(2) 0.0440(15) Uani 1 1 d . . . . .
H80 H 1.1007 -0.1542 -0.3665 0.053 Uiso 1 1 calc R . . . .
C81 C 1.0677(5) -0.1290(3) -0.2962(3) 0.120(3) Uani 1 1 d . . . . .
H81A H 1.0982 -0.0951 -0.2954 0.179 Uiso 1 1 calc R . . . .
H81B H 0.9920 -0.1279 -0.3021 0.179 Uiso 1 1 calc R . . . .
H81C H 1.0800 -0.1404 -0.2657 0.179 Uiso 1 1 calc R . . . .
C82 C 1.0730(5) -0.2187(2) -0.3379(3) 0.095(3) Uani 1 1 d . . . . .
H82A H 0.9965 -0.2175 -0.3411 0.143 Uiso 1 1 calc R . . . .
H82B H 1.1020 -0.2410 -0.3654 0.143 Uiso 1 1 calc R . . . .
H82C H 1.0910 -0.2318 -0.3087 0.143 Uiso 1 1 calc R . . . .
C83 C 1.5233(4) 0.08418(17) -0.12931(17) 0.0270(12) Uani 1 1 d . . . . .
C84 C 1.5164(4) 0.13177(19) -0.10338(18) 0.0349(13) Uani 1 1 d . . . . .
C85 C 1.5889(4) 0.1465(2) -0.06719(18) 0.0387(14) Uani 1 1 d . . . . .
H85 H 1.5836 0.1793 -0.0487 0.046 Uiso 1 1 calc R . . . .
C86 C 1.6658(5) 0.1160(2) -0.0576(2) 0.0552(18) Uani 1 1 d . . . . .
H86 H 1.7159 0.1279 -0.0336 0.066 Uiso 1 1 calc R . . . .
C87 C 1.6733(5) 0.0668(2) -0.0824(2) 0.0544(17) Uani 1 1 d . . . . .
H87 H 1.7264 0.0447 -0.0745 0.065 Uiso 1 1 calc R . . . .
C88 C 1.6025(4) 0.0501(2) -0.1191(2) 0.0427(15) Uani 1 1 d . . . . .
C89 C 1.6080(4) -0.0028(2) -0.1475(2) 0.0457(16) Uani 1 1 d . . . . .
C90 C 1.5663(5) -0.0436(2) -0.1273(2) 0.0514(17) Uani 1 1 d . . . . .
C91 C 1.5746(5) -0.0921(2) -0.1538(2) 0.0610(19) Uani 1 1 d . . . . .
H91 H 1.5477 -0.1204 -0.1412 0.073 Uiso 1 1 calc R . . . .
C92 C 1.6215(5) -0.0995(2) -0.1981(2) 0.0574(18) Uani 1 1 d . . . . .
H92 H 1.6273 -0.1329 -0.2155 0.069 Uiso 1 1 calc R . . . .
C93 C 1.6601(4) -0.0580(2) -0.2173(2) 0.0512(17) Uani 1 1 d . . . . .
H93 H 1.6901 -0.0637 -0.2481 0.061 Uiso 1 1 calc R . . . .
C94 C 1.6564(5) -0.0090(2) -0.1930(2) 0.0467(16) Uani 1 1 d . . . . .
C95 C 1.7003(5) 0.0337(2) -0.2145(2) 0.067(2) Uani 1 1 d . . . . .
H95 H 1.6763 0.0661 -0.1950 0.081 Uiso 1 1 calc R . . . .
C96 C 1.6685(5) 0.0349(2) -0.2663(2) 0.072(2) Uani 1 1 d . . . . .
H96A H 1.7014 0.0643 -0.2772 0.108 Uiso 1 1 calc R . . . .
H96B H 1.6918 0.0037 -0.2863 0.108 Uiso 1 1 calc R . . . .
H96C H 1.5920 0.0374 -0.2684 0.108 Uiso 1 1 calc R . . . .
C97 C 1.8237(5) 0.0308(3) -0.2082(3) 0.104(3) Uani 1 1 d . . . . .
H97A H 1.8576 0.0583 -0.2219 0.156 Uiso 1 1 calc R . . . .
H97B H 1.8411 0.0343 -0.1743 0.156 Uiso 1 1 calc R . . . .
H97C H 1.8487 -0.0020 -0.2246 0.156 Uiso 1 1 calc R . . . .
C98 C 1.4353(4) 0.16839(18) -0.11634(19) 0.0343(13) Uani 1 1 d . . . . .
C99 C 1.4468(4) 0.18979(19) -0.15785(19) 0.0384(14) Uani 1 1 d . . . . .
C100 C 1.3747(5) 0.2267(2) -0.1663(2) 0.0478(16) Uani 1 1 d . . . . .
H100 H 1.3815 0.2417 -0.1943 0.057 Uiso 1 1 calc R . . . .
C101 C 1.2943(5) 0.2420(2) -0.1353(2) 0.0486(16) Uani 1 1 d . . . . .
H101 H 1.2485 0.2683 -0.1409 0.058 Uiso 1 1 calc R . . . .
C102 C 1.2811(4) 0.2183(2) -0.0955(2) 0.0472(16) Uani 1 1 d . . . . .
H102 H 1.2239 0.2281 -0.0749 0.057 Uiso 1 1 calc R . . . .
C103 C 1.3482(4) 0.18077(19) -0.08485(19) 0.0376(14) Uani 1 1 d . . . . .
C104 C 1.3281(4) 0.1539(2) -0.04403(18) 0.0414(15) Uani 1 1 d . . . . .
H104 H 1.3978 0.1486 -0.0295 0.050 Uiso 1 1 calc R . . . .
C105 C 1.2795(5) 0.1020(2) -0.0596(2) 0.0560(17) Uani 1 1 d . . . . .
H10A H 1.2674 0.0854 -0.0318 0.084 Uiso 1 1 calc R . . . .
H10B H 1.2126 0.1056 -0.0757 0.084 Uiso 1 1 calc R . . . .
H10C H 1.3271 0.0813 -0.0815 0.084 Uiso 1 1 calc R . . . .
C106 C 1.2611(4) 0.1843(2) -0.0050(2) 0.0571(18) Uani 1 1 d . . . . .
H10G H 1.2508 0.1645 0.0209 0.086 Uiso 1 1 calc R . . . .
H10H H 1.2969 0.2164 0.0074 0.086 Uiso 1 1 calc R . . . .
H10I H 1.1928 0.1915 -0.0182 0.086 Uiso 1 1 calc R . . . .
C107 C 1.5352(5) 0.17600(19) -0.1939(2) 0.0454(16) Uani 1 1 d . . . . .
H107 H 1.5694 0.1447 -0.1861 0.054 Uiso 1 1 calc R . . . .
C108 C 1.6194(5) 0.2174(2) -0.1903(2) 0.068(2) Uani 1 1 d . . . . .
H10D H 1.6454 0.2249 -0.1575 0.102 Uiso 1 1 calc R . . . .
H10E H 1.6776 0.2057 -0.2116 0.102 Uiso 1 1 calc R . . . .
H10F H 1.5894 0.2481 -0.1994 0.102 Uiso 1 1 calc R . . . .
C109 C 1.4940(5) 0.1637(2) -0.2437(2) 0.069(2) Uani 1 1 d . . . . .
H10J H 1.4400 0.1371 -0.2453 0.104 Uiso 1 1 calc R . . . .
H10K H 1.4634 0.1942 -0.2531 0.104 Uiso 1 1 calc R . . . .
H10L H 1.5516 0.1518 -0.2652 0.104 Uiso 1 1 calc R . . . .
C110 C 1.5134(6) -0.0348(2) -0.0782(2) 0.066(2) Uani 1 1 d . . . . .
H110 H 1.5088 0.0026 -0.0673 0.080 Uiso 1 1 calc R . . . .
C111 C 1.4052(6) -0.0563(3) -0.0815(3) 0.103(3) Uani 1 1 d . . . . .
H11A H 1.3727 -0.0505 -0.0500 0.155 Uiso 1 1 calc R . . . .
H11B H 1.3637 -0.0398 -0.1036 0.155 Uiso 1 1 calc R . . . .
H11C H 1.4080 -0.0929 -0.0931 0.155 Uiso 1 1 calc R . . . .
C112 C 1.5826(7) -0.0579(3) -0.0424(2) 0.111(3) Uani 1 1 d . . . . .
H11D H 1.6530 -0.0427 -0.0414 0.167 Uiso 1 1 calc R . . . .
H11E H 1.5510 -0.0510 -0.0107 0.167 Uiso 1 1 calc R . . . .
H11F H 1.5874 -0.0947 -0.0524 0.167 Uiso 1 1 calc R . . . .
C113 C 1.1490(6) 0.0082(2) -0.42909(19) 0.0456(16) Uani 1 1 d . . . . .
C114 C 1.0475(6) 0.0220(2) -0.4143(2) 0.0532(18) Uani 1 1 d . . . . .
C115 C 1.0157(7) 0.0720(2) -0.4149(2) 0.075(2) Uani 1 1 d . . . . .
H115 H 0.9462 0.0819 -0.4059 0.089 Uiso 1 1 calc R . . . .
C116 C 1.0841(10) 0.1067(3) -0.4285(3) 0.107(4) Uani 1 1 d . . . . .
H116 H 1.0619 0.1405 -0.4291 0.128 Uiso 1 1 calc R . . . .
C117 C 1.1844(9) 0.0930(3) -0.4411(3) 0.099(4) Uani 1 1 d . . . . .
H117 H 1.2303 0.1179 -0.4504 0.119 Uiso 1 1 calc R . . . .
C118 C 1.2228(7) 0.0437(2) -0.4411(2) 0.070(2) Uani 1 1 d . . . . .
C119 C 1.3356(7) 0.0308(3) -0.4525(3) 0.087(3) Uani 1 1 d . . . . .
H119 H 1.3430 -0.0069 -0.4555 0.104 Uiso 1 1 calc R . . . .
C120 C 1.4084(6) 0.0556(3) -0.4122(3) 0.114(3) Uani 1 1 d . . . . .
H12J H 1.4814 0.0467 -0.4204 0.170 Uiso 1 1 calc R . . . .
H12K H 1.4008 0.0926 -0.4080 0.170 Uiso 1 1 calc R . . . .
H12L H 1.3897 0.0433 -0.3827 0.170 Uiso 1 1 calc R . . . .
C121 C 1.3699(7) 0.0466(4) -0.4993(3) 0.143(4) Uani 1 1 d . . . . .
H12G H 1.4435 0.0375 -0.5053 0.214 Uiso 1 1 calc R . . . .
H12H H 1.3261 0.0291 -0.5252 0.214 Uiso 1 1 calc R . . . .
H12I H 1.3621 0.0834 -0.4974 0.214 Uiso 1 1 calc R . . . .
C122 C 0.9710(5) -0.0145(2) -0.3977(2) 0.0589(19) Uani 1 1 d . . . . .
H122 H 1.0073 -0.0479 -0.3999 0.071 Uiso 1 1 calc R . . . .
C123 C 0.8734(6) -0.0233(3) -0.4287(3) 0.089(2) Uani 1 1 d . . . . .
H12A H 0.8265 -0.0473 -0.4163 0.133 Uiso 1 1 calc R . . . .
H12B H 0.8372 0.0090 -0.4286 0.133 Uiso 1 1 calc R . . . .
H12C H 0.8937 -0.0373 -0.4613 0.133 Uiso 1 1 calc R . . . .
C124 C 0.9429(6) 0.0017(3) -0.3459(2) 0.090(3) Uani 1 1 d . . . . .
H12D H 0.8930 -0.0227 -0.3361 0.135 Uiso 1 1 calc R . . . .
H12E H 1.0065 0.0030 -0.3263 0.135 Uiso 1 1 calc R . . . .
H12F H 0.9110 0.0354 -0.3418 0.135 Uiso 1 1 calc R . . . .
C5SB C 1.145(4) -0.0087(18) -0.1536(18) 0.077(2) Uani 0.169(5) 1 d . U P A 2
H5SC H 1.1874 0.0178 -0.1338 0.093 Uiso 0.169(5) 1 calc R . P A 2
H5SD H 1.0876 -0.0175 -0.1328 0.093 Uiso 0.169(5) 1 calc R . P A 2
C6SB C 1.087(4) 0.0204(18) -0.1921(18) 0.091(3) Uani 0.169(5) 1 d . U P A 2
H6SD H 1.0233 0.0019 -0.2037 0.136 Uiso 0.169(5) 1 calc GR . P A 2
H6SE H 1.1347 0.0222 -0.2188 0.136 Uiso 0.169(5) 1 calc GR . P A 2
H6SF H 1.0693 0.0549 -0.1771 0.136 Uiso 0.169(5) 1 calc GR . P A 2
C7SB C 1.140(6) -0.101(2) -0.150(3) 0.067(2) Uani 0.169(5) 1 d . U P A 2
H7SA H 1.1183 -0.0974 -0.1159 0.081 Uiso 0.169(5) 1 calc R . P A 2
H7SB H 1.0765 -0.1072 -0.1698 0.081 Uiso 0.169(5) 1 calc R . P A 2
C8SB C 1.215(4) -0.145(2) -0.161(3) 0.053(2) Uani 0.169(5) 1 d . U P A 2
H8SA H 1.1845 -0.1704 -0.1857 0.080 Uiso 0.169(5) 1 calc GR . P A 2
H8SB H 1.2290 -0.1595 -0.1324 0.080 Uiso 0.169(5) 1 calc GR . P A 2
H8SC H 1.2814 -0.1321 -0.1727 0.080 Uiso 0.169(5) 1 calc GR . P A 2
F7 F 0.5727(2) 0.19834(12) 0.13666(11) 0.0483(9) Uani 1 1 d . . . . .
F8 F 0.4401(3) 0.19310(13) 0.08948(11) 0.0656(11) Uani 1 1 d . . . . .
F9 F 0.4734(3) 0.26198(13) 0.13580(11) 0.0600(10) Uani 1 1 d . . . . .
F13 F 0.5590(2) 0.27466(12) -0.07994(10) 0.0489(8) Uani 1 1 d . . . . .
F14 F 0.5869(2) 0.34906(11) -0.04141(10) 0.0437(8) Uani 1 1 d . . . . .
F15 F 0.4419(2) 0.30933(12) -0.03254(11) 0.0504(9) Uani 1 1 d . . . . .
F19 F 1.1802(3) 0.33211(14) -0.06628(12) 0.0795(13) Uani 1 1 d . . . . .
F20 F 1.2075(3) 0.40785(13) -0.03175(15) 0.0866(14) Uani 1 1 d . . . . .
F21 F 1.2496(3) 0.34667(15) -0.00056(14) 0.0823(12) Uani 1 1 d . . . . .
F0AB F 1.2405(10) 0.2031(5) 0.1467(6) 0.063(3) Uani 0.412(16) 1 d . U P E 2
F1AB F 1.1420(14) 0.1645(6) 0.1904(4) 0.048(3) Uani 0.412(16) 1 d . U P E 2
F2AB F 1.1442(12) 0.1408(5) 0.1150(4) 0.054(3) Uani 0.412(16) 1 d . U P E 2
F4A F 0.7710(10) 0.2988(8) 0.2152(5) 0.056(3) Uani 0.307(14) 1 d . U P F 2
F5A F 0.8849(14) 0.3560(6) 0.2180(7) 0.049(3) Uani 0.307(14) 1 d . U P F 2
F6A F 0.9009(14) 0.2929(7) 0.2593(6) 0.051(4) Uani 0.307(14) 1 d . U P F 2
F10A F 0.9049(13) 0.4942(5) 0.0430(6) 0.074(4) Uani 0.348(8) 1 d . U P G 2
F11A F 0.7649(10) 0.4492(4) 0.0155(5) 0.076(3) Uani 0.348(8) 1 d . U P G 2
F12A F 0.8162(10) 0.4545(5) 0.0890(5) 0.059(3) Uani 0.348(8) 1 d . U P G 2
F16A F 1.0488(11) 0.0572(5) -0.0034(7) 0.080(4) Uani 0.385(15) 1 d . U P D 2
F17A F 0.8905(14) 0.0578(7) 0.0210(6) 0.071(3) Uani 0.385(15) 1 d . U P D 2
F18A F 0.9211(13) 0.0298(6) -0.0517(6) 0.066(3) Uani 0.385(15) 1 d . U P D 2
F22A F 0.9397(13) 0.2247(4) -0.1479(4) 0.066(3) Uani 0.430(14) 1 d . U P C 2
F23A F 1.0429(12) 0.1573(5) -0.1545(5) 0.075(3) Uani 0.430(14) 1 d . U P C 2
F24A F 0.8733(11) 0.1519(6) -0.1633(4) 0.089(3) Uani 0.430(14) 1 d . U P C 2
C157 C 0.7568(4) 0.25883(16) 0.03885(16) 0.0217(11) Uani 1 1 d . . . . .
C158 C 0.6931(4) 0.23942(16) 0.07195(16) 0.0238(12) Uani 1 1 d . . . . .
H158 H 0.7255 0.2248 0.0965 0.029 Uiso 1 1 calc R . . . .
C159 C 0.5841(4) 0.24090(16) 0.07003(16) 0.0220(11) Uani 1 1 d . . . . .
C160 C 0.5340(4) 0.26155(16) 0.03497(16) 0.0240(12) Uani 1 1 d . . . . .
H160 H 0.4596 0.2630 0.0339 0.029 Uiso 1 1 calc R . . . .
C161 C 0.5947(4) 0.28024(17) 0.00127(17) 0.0243(12) Uani 1 1 d . . . . .
C162 C 0.7030(4) 0.27840(17) 0.00351(16) 0.0244(12) Uani 1 1 d . . . . .
H162 H 0.7426 0.2912 -0.0203 0.029 Uiso 1 1 calc R . . . .
C163 C 0.5466(4) 0.3036(2) -0.0378(2) 0.0355(14) Uani 1 1 d . . . . .
C164 C 0.5185(4) 0.2233(2) 0.10738(19) 0.0354(14) Uani 1 1 d . . . . .
C165 C 0.9350(3) 0.25221(16) 0.09005(17) 0.0217(11) Uani 1 1 d . . . . .
C166 C 0.8935(3) 0.27978(17) 0.13175(17) 0.0229(11) Uani 1 1 d . . . . .
H166 H 0.8370 0.3021 0.1290 0.027 Uiso 1 1 calc R . . . .
C167 C 0.9306(3) 0.27606(17) 0.17653(17) 0.0227(11) Uani 1 1 d . . . . .
C168 C 1.0131(4) 0.24364(17) 0.18224(18) 0.0271(12) Uani 1 1 d . . . . .
H168 H 1.0367 0.2394 0.2130 0.033 Uiso 1 1 calc R . . . .
C169 C 1.0595(4) 0.21785(18) 0.14192(17) 0.0268(12) Uani 1 1 d . . . . .
C170 C 1.0222(4) 0.22223(17) 0.09742(17) 0.0258(12) Uani 1 1 d . . . . .
H170 H 1.0567 0.2042 0.0705 0.031 Uiso 1 1 calc R . . . .
C171 C 1.1498(5) 0.1829(2) 0.1475(2) 0.0421(12) Uani 1 1 d . U . . .
C172 C 0.8771(4) 0.3033(2) 0.21883(19) 0.0389(12) Uani 1 1 d . U . . .
C173 C 0.9143(3) 0.21001(17) -0.00277(17) 0.0228(11) Uani 1 1 d . . . . .
C174 C 0.9186(4) 0.16064(18) 0.00689(18) 0.0321(13) Uani 1 1 d . . . . .
H174 H 0.9069 0.1551 0.0386 0.038 Uiso 1 1 calc R . . . .
C175 C 0.9391(4) 0.11903(18) -0.0274(2) 0.0350(14) Uani 1 1 d . . . . .
C176 C 0.9503(4) 0.12453(18) -0.07414(19) 0.0339(13) Uani 1 1 d . . . . .
H176 H 0.9626 0.0960 -0.0979 0.041 Uiso 1 1 calc R . . . .
C177 C 0.9432(4) 0.17280(19) -0.08593(17) 0.0293(12) Uani 1 1 d . . . . .
C178 C 0.9267(3) 0.21445(18) -0.05086(16) 0.0243(12) Uani 1 1 d . . . . .
H178 H 0.9238 0.2472 -0.0598 0.029 Uiso 1 1 calc R . . . .
C179 C 0.9474(6) 0.0681(2) -0.0125(3) 0.0639(15) Uani 1 1 d . U . . .
C180 C 0.9539(6) 0.1796(2) -0.1361(2) 0.0572(15) Uani 1 1 d . U . . .
C181 C 0.9305(4) 0.31253(16) 0.02653(16) 0.0209(11) Uani 1 1 d . . . . .
C182 C 0.8780(4) 0.35818(17) 0.03918(16) 0.0257(12) Uani 1 1 d . . . . .
H182 H 0.8124 0.3578 0.0549 0.031 Uiso 1 1 calc R . . . .
C183 C 0.9173(4) 0.40426(18) 0.02978(18) 0.0317(13) Uani 1 1 d . . . . .
C184 C 1.0130(4) 0.40699(18) 0.00787(18) 0.0338(13) Uani 1 1 d . . . . .
H184 H 1.0394 0.4384 0.0008 0.041 Uiso 1 1 calc R . . . .
C185 C 1.0696(4) 0.36266(18) -0.00362(17) 0.0267(12) Uani 1 1 d . . . . .
C186 C 1.0287(4) 0.31694(18) 0.00533(16) 0.0248(12) Uani 1 1 d . . . . .
H186 H 1.0691 0.2871 -0.0033 0.030 Uiso 1 1 calc R . . . .
C187 C 1.1728(4) 0.3640(2) -0.0277(2) 0.0406(15) Uani 1 1 d . . . . .
C188 C 0.8558(5) 0.4514(2) 0.0418(3) 0.0548(14) Uani 1 1 d . U . . .
B2 B 0.8859(4) 0.2577(2) 0.0380(2) 0.0242(14) Uani 1 1 d . . . . .
F28 F 1.4555(2) 0.19011(15) -0.46173(13) 0.0838(13) Uani 1 1 d . . . . .
F29 F 1.4525(2) 0.26474(12) -0.42130(13) 0.0659(11) Uani 1 1 d . . . . .
F30 F 1.4095(2) 0.20180(14) -0.38966(14) 0.0717(11) Uani 1 1 d . . . . .
F31 F 1.0552(4) 0.11740(13) -0.28161(16) 0.0956(15) Uani 1 1 d . . . . .
F32 F 1.2017(4) 0.12444(15) -0.31256(13) 0.1046(17) Uani 1 1 d . . . . .
F33 F 1.1876(3) 0.13880(12) -0.23793(12) 0.0713(11) Uani 1 1 d . . . . .
F34 F 1.2202(2) 0.34060(12) -0.19413(11) 0.0589(10) Uani 1 1 d . . . . .
F35 F 1.0822(2) 0.31530(12) -0.16244(10) 0.0494(9) Uani 1 1 d . . . . .
F36 F 1.0724(3) 0.37185(12) -0.20737(12) 0.0725(11) Uani 1 1 d . . . . .
F40 F 0.6338(3) 0.26401(12) -0.50508(12) 0.0648(10) Uani 1 1 d . . . . .
F41 F 0.7532(3) 0.3199(2) -0.49953(17) 0.129(2) Uani 1 1 d . . . . .
F42 F 0.6284(3) 0.32799(13) -0.45293(14) 0.0823(13) Uani 1 1 d . . . . .
F43 F 0.7962(3) 0.44327(16) -0.32756(15) 0.0991(16) Uani 1 1 d . . . . .
F44 F 0.9012(4) 0.50423(14) -0.30896(17) 0.1168(18) Uani 1 1 d . . . . .
F45 F 0.8890(3) 0.44785(16) -0.26615(14) 0.1006(16) Uani 1 1 d . . . . .
F46 F 1.3137(3) 0.41482(17) -0.40594(14) 0.0807(13) Uani 1 1 d . . . . .
F47 F 1.2106(3) 0.46144(13) -0.43689(13) 0.0751(12) Uani 1 1 d . . . . .
F25A F 1.1807(12) 0.2215(7) -0.5850(5) 0.072(4) Uani 0.310(9) 1 d . U P B 2
F26A F 1.1097(14) 0.1562(5) -0.5662(5) 0.072(4) Uani 0.310(9) 1 d . U P B 2
F27A F 1.0199(10) 0.2236(6) -0.5630(5) 0.058(3) Uani 0.310(9) 1 d . U P B 2
F37B F 0.7552(8) 0.1494(4) -0.3322(3) 0.051(2) Uani 0.5 1 d . U P I 2
F38B F 0.7366(9) 0.1129(3) -0.4058(4) 0.058(2) Uani 0.5 1 d . U P I 2
F39B F 0.6111(7) 0.1595(4) -0.3697(4) 0.046(2) Uani 0.5 1 d . U P I 2
F48A F 1.2935(18) 0.4734(8) -0.3611(5) 0.065(6) Uani 0.50(4) 1 d . . P H 2
C125 C 1.0397(4) 0.34180(19) -0.37456(17) 0.0320(13) Uani 1 1 d . . . . .
C126 C 1.1262(4) 0.36768(19) -0.38902(17) 0.0336(13) Uani 1 1 d . . . . .
H126 H 1.1790 0.3488 -0.4073 0.040 Uiso 1 1 calc R . . . .
C127 C 1.1384(5) 0.4195(2) -0.37798(18) 0.0412(15) Uani 1 1 d . . . . .
C128 C 1.0626(5) 0.4489(2) -0.35210(19) 0.0458(16) Uani 1 1 d . . . . .
H128 H 1.0717 0.4846 -0.3438 0.055 Uiso 1 1 calc R . . . .
C129 C 0.9743(5) 0.4251(2) -0.33880(19) 0.0435(15) Uani 1 1 d . . . . .
C130 C 0.9620(4) 0.37279(19) -0.34990(18) 0.0376(14) Uani 1 1 d . . . . .
H130 H 0.8994 0.3574 -0.3406 0.045 Uiso 1 1 calc R . . . .
C131 C 1.2317(7) 0.4455(3) -0.3960(2) 0.065(2) Uani 1 1 d . . . . .
C132 C 0.8903(6) 0.4544(3) -0.3102(3) 0.064(2) Uani 1 1 d . . . . .
C133 C 1.1120(4) 0.25404(17) -0.42082(17) 0.0266(12) Uani 1 1 d . . . . .
C134 C 1.2182(4) 0.24668(17) -0.41008(18) 0.0297(13) Uani 1 1 d . . . . .
H134 H 1.2418 0.2555 -0.3782 0.036 Uiso 1 1 calc R . . . .
C135 C 1.2893(4) 0.22688(18) -0.44474(18) 0.0274(12) Uani 1 1 d . . . . .
C136 C 1.2592(4) 0.21342(18) -0.49120(19) 0.0333(13) Uani 1 1 d . . . . .
H136 H 1.3084 0.1998 -0.5147 0.040 Uiso 1 1 calc R . . . .
C137 C 1.1552(4) 0.22012(18) -0.50336(18) 0.0305(13) Uani 1 1 d . . . . .
C138 C 1.0841(4) 0.24011(17) -0.46855(18) 0.0313(13) Uani 1 1 d . . . . .
H138 H 1.0134 0.2445 -0.4777 0.038 Uiso 1 1 calc R . . . .
C139 C 1.1221(5) 0.2066(3) -0.5529(2) 0.0519(14) Uani 1 1 d . U . . .
C140 C 1.4008(4) 0.2211(2) -0.4301(2) 0.0418(15) Uani 1 1 d . . . . .
C141 C 1.0664(4) 0.26398(19) -0.32848(18) 0.0299(13) Uani 1 1 d . . . . .
C142 C 1.0775(4) 0.3001(2) -0.28693(18) 0.0335(13) Uani 1 1 d . . . . .
H142 H 1.0638 0.3347 -0.2886 0.040 Uiso 1 1 calc R . . . .
C143 C 1.1073(4) 0.28718(19) -0.24441(19) 0.0325(13) Uani 1 1 d . . . . .
C144 C 1.1289(4) 0.2376(2) -0.24032(18) 0.0355(14) Uani 1 1 d . . . . .
H144 H 1.1498 0.2289 -0.2106 0.043 Uiso 1 1 calc R . . . .
C145 C 1.1199(4) 0.20045(19) -0.28008(19) 0.0337(13) Uani 1 1 d . . . . .
C146 C 1.0897(4) 0.2142(2) -0.32323(18) 0.0322(13) Uani 1 1 d . . . . .
H146 H 1.0848 0.1885 -0.3503 0.039 Uiso 1 1 calc R . . . .
C147 C 1.1422(6) 0.1467(3) -0.2780(2) 0.0557(18) Uani 1 1 d . . . . .
C148 C 1.1215(5) 0.3273(2) -0.2018(2) 0.0462(16) Uani 1 1 d . . . . .
C149 C 0.9111(4) 0.26051(17) -0.39429(17) 0.0256(12) Uani 1 1 d . . . . .
C150 C 0.8533(4) 0.28391(18) -0.42612(17) 0.0301(13) Uani 1 1 d . . . . .
H150 H 0.8829 0.3124 -0.4376 0.036 Uiso 1 1 calc R . . . .
C151 C 0.7536(4) 0.26699(19) -0.44171(18) 0.0306(13) Uani 1 1 d . . . . .
C152 C 0.7078(4) 0.22579(19) -0.42546(18) 0.0349(14) Uani 1 1 d . . . . .
H152 H 0.6400 0.2139 -0.4361 0.042 Uiso 1 1 calc R . . . .
C153 C 0.7627(4) 0.20233(18) -0.39339(18) 0.0296(12) Uani 1 1 d . . . . .
C154 C 0.8626(4) 0.21915(18) -0.37785(17) 0.0296(13) Uani 1 1 d . . . . .
H154 H 0.8986 0.2023 -0.3557 0.036 Uiso 1 1 calc R . . . .
C155 C 0.7146(5) 0.1574(2) -0.3758(2) 0.0487(13) Uani 1 1 d . U . . .
C156 C 0.6949(5) 0.2942(2) -0.4749(2) 0.0460(16) Uani 1 1 d . . . . .
B1 B 1.0316(4) 0.2800(2) -0.3795(2) 0.0300(15) Uani 1 1 d . . . . .
C7S C 1.1255(11) -0.0897(4) -0.1518(6) 0.067(2) Uani 0.831(5) 1 d . U P A 1
H7SC H 1.0504 -0.0967 -0.1594 0.081 Uiso 0.831(5) 1 calc R . P A 1
H7SD H 1.1304 -0.0693 -0.1196 0.081 Uiso 0.831(5) 1 calc R . P A 1
F39A F 0.6209(14) 0.1443(7) -0.3938(7) 0.046(4) Uani 0.25 1 d . U P I 1
F39C F 0.6294(14) 0.1738(7) -0.3498(7) 0.057(4) Uani 0.25 1 d . U P I 3
F0AA F 1.2353(6) 0.2103(4) 0.1703(4) 0.051(2) Uani 0.588(16) 1 d . U P E 1
F37A F 0.7113(16) 0.1650(8) -0.3278(7) 0.065(4) Uani 0.25 1 d . U P I 1
F1AA F 1.1273(9) 0.1496(4) 0.1746(4) 0.059(3) Uani 0.588(16) 1 d . U P E 1
F37C F 0.7756(15) 0.1325(7) -0.3511(8) 0.053(4) Uani 0.25 1 d . U P I 3
F2AA F 1.1915(8) 0.1606(4) 0.1076(2) 0.058(2) Uani 0.588(16) 1 d . U P E 1
C5S C 1.1032(7) -0.0207(3) -0.1959(3) 0.077(2) Uani 0.831(5) 1 d D U P A 1
H5SA H 1.1249 -0.0097 -0.2260 0.093 Uiso 0.831(5) 1 calc R . P A 1
H5SB H 1.0286 -0.0315 -0.1986 0.093 Uiso 0.831(5) 1 calc R . P A 1
F4 F 0.7927(5) 0.2764(3) 0.2305(3) 0.063(2) Uani 0.693(14) 1 d . U P F 1
F5 F 0.8380(7) 0.3475(3) 0.2135(3) 0.054(2) Uani 0.693(14) 1 d . U P F 1
F6 F 0.9370(6) 0.3118(3) 0.2578(2) 0.054(2) Uani 0.693(14) 1 d . U P F 1
F10 F 0.9166(7) 0.4896(3) 0.0684(3) 0.076(2) Uani 0.652(8) 1 d . U P G 1
F38A F 0.7721(13) 0.1158(7) -0.3873(8) 0.051(4) Uani 0.25 1 d . U P I 1
F11 F 0.8367(6) 0.4739(2) 0.0039(2) 0.071(2) Uani 0.652(8) 1 d . U P G 1
F48B F 1.232(2) 0.4952(7) -0.3722(5) 0.072(7) Uani 0.50(4) 1 d . . P H 1
F12 F 0.7721(6) 0.4492(3) 0.0646(3) 0.080(2) Uani 0.652(8) 1 d . U P G 1
F38C F 0.6788(17) 0.1213(7) -0.4129(6) 0.061(4) Uani 0.25 1 d . U P I 3
F16 F 1.0125(9) 0.0678(3) 0.0252(4) 0.082(3) Uani 0.615(15) 1 d . U P D 1
O2S O 1.1705(4) -0.0630(2) -0.1852(2) 0.0615(16) Uani 0.831(5) 1 d . U P A 1
F17 F 0.8528(8) 0.0546(4) 0.0052(4) 0.071(2) Uani 0.615(15) 1 d . U P D 1
C6S C 1.1178(8) 0.0197(3) -0.1568(3) 0.091(3) Uani 0.831(5) 1 d D U P A 1
H6SA H 1.0843 0.0505 -0.1641 0.136 Uiso 0.831(5) 1 calc GR . P A 1
H6SB H 1.1931 0.0262 -0.1514 0.136 Uiso 0.831(5) 1 calc GR . P A 1
H6SC H 1.0861 0.0101 -0.1282 0.136 Uiso 0.831(5) 1 calc GR . P A 1
F18 F 0.9710(11) 0.0314(4) -0.0461(4) 0.082(3) Uani 0.615(15) 1 d . U P D 1
C8S C 1.1835(7) -0.1390(4) -0.1529(4) 0.053(2) Uani 0.831(5) 1 d . U P A 1
H8SD H 1.1873 -0.1566 -0.1858 0.080 Uiso 0.831(5) 1 calc GR . P A 1
H8SE H 1.1462 -0.1605 -0.1334 0.080 Uiso 0.831(5) 1 calc GR . P A 1
H8SF H 1.2546 -0.1319 -0.1404 0.080 Uiso 0.831(5) 1 calc GR . P A 1
F22 F 1.0041(10) 0.2245(3) -0.1404(3) 0.066(3) Uani 0.570(14) 1 d . U P C 1
F23 F 0.9968(9) 0.1437(3) -0.1652(3) 0.066(3) Uani 0.570(14) 1 d . U P C 1
F24 F 0.8589(7) 0.1834(5) -0.1560(3) 0.082(3) Uani 0.570(14) 1 d . U P C 1
F25 F 1.1807(6) 0.1709(3) -0.57841(19) 0.074(2) Uani 0.690(9) 1 d . U P B 1
F26 F 1.0247(5) 0.1911(4) -0.5583(2) 0.081(2) Uani 0.690(9) 1 d . U P B 1
F27 F 1.1329(6) 0.2465(3) -0.5773(2) 0.073(2) Uani 0.690(9) 1 d . U P B 1

loop_
_atom_site_aniso_label
_atom_site_aniso_U_11
_atom_site_aniso_U_22
_atom_site_aniso_U_33
_atom_site_aniso_U_23
_atom_site_aniso_U_13
_atom_site_aniso_U_12
Tl1 0.03536(13) 0.02843(12) 0.03711(14) 0.00260(10) 0.00138(10) 0.00578(10)
Pd1 0.0402(3) 0.0230(2) 0.0252(2) 0.00883(18) 0.00472(19) 0.00075(19)
O1S 0.033(2) 0.048(2) 0.051(3) -0.009(2) -0.005(2) 0.0060(19)
N1 0.027(2) 0.022(2) 0.022(2) 0.001(2) 0.0003(19) 0.0019(19)
N2 0.029(3) 0.017(2) 0.025(2) 0.0056(19) 0.0033(19) 0.0072(19)
C1 0.030(3) 0.029(3) 0.022(3) 0.005(2) 0.004(2) 0.001(2)
C1S 0.064(5) 0.071(5) 0.069(5) -0.012(4) -0.018(4) 0.010(4)
C2 0.037(3) 0.018(3) 0.025(3) 0.002(2) 0.002(2) 0.006(2)
C2S 0.089(7) 0.096(6) 0.116(7) 0.000(6) 0.022(5) 0.018(5)
C3S 0.034(4) 0.047(4) 0.050(4) -0.005(3) -0.002(3) -0.014(3)
C4S 0.053(4) 0.039(4) 0.063(4) -0.006(3) -0.002(3) -0.002(3)
C5 0.026(3) 0.025(3) 0.017(3) 0.007(2) -0.001(2) -0.007(2)
C6 0.026(3) 0.021(3) 0.030(3) 0.008(2) -0.002(2) -0.001(2)
C7 0.042(4) 0.020(3) 0.041(4) 0.011(3) -0.007(3) 0.001(3)
C8 0.056(4) 0.035(3) 0.030(3) 0.018(3) -0.005(3) -0.005(3)
C9 0.052(4) 0.035(3) 0.025(3) 0.010(3) 0.000(3) -0.007(3)
C10 0.030(3) 0.023(3) 0.028(3) 0.006(2) -0.001(2) -0.007(2)
C11 0.035(3) 0.025(3) 0.015(3) 0.003(2) 0.003(2) 0.000(2)
C12 0.028(3) 0.038(3) 0.028(3) 0.001(3) 0.011(2) -0.004(3)
C13 0.032(3) 0.043(3) 0.031(3) -0.002(3) 0.005(3) -0.002(3)
C14 0.044(4) 0.038(3) 0.030(3) 0.005(3) 0.002(3) 0.011(3)
C15 0.045(4) 0.030(3) 0.028(3) 0.006(3) 0.000(3) -0.005(3)
C16 0.037(3) 0.027(3) 0.021(3) 0.006(2) -0.005(2) -0.002(3)
C17 0.042(4) 0.024(3) 0.043(4) 0.009(3) -0.009(3) -0.005(3)
C18 0.051(4) 0.050(4) 0.046(4) 0.002(3) -0.018(3) -0.008(3)
C19 0.039(4) 0.036(3) 0.048(4) 0.001(3) -0.003(3) -0.010(3)
C20 0.034(4) 0.038(3) 0.053(4) -0.006(3) 0.013(3) -0.006(3)
C21 0.061(5) 0.061(4) 0.061(5) -0.020(4) 0.009(4) -0.025(4)
C22 0.050(4) 0.043(4) 0.064(4) 0.004(3) 0.016(3) -0.011(3)
C23 0.029(3) 0.021(3) 0.031(3) 0.008(2) -0.001(2) 0.007(2)
C24 0.028(3) 0.025(3) 0.032(3) 0.002(2) -0.002(3) 0.002(2)
C25 0.027(3) 0.034(3) 0.044(4) 0.002(3) 0.008(3) 0.003(3)
C26 0.040(4) 0.033(3) 0.032(3) 0.003(3) 0.000(3) 0.020(3)
C27 0.031(3) 0.033(3) 0.039(4) -0.004(3) -0.008(3) 0.012(3)
C28 0.023(3) 0.025(3) 0.036(3) 0.004(3) -0.001(3) 0.009(2)
C29 0.032(3) 0.041(3) 0.033(3) -0.010(3) -0.001(3) 0.004(3)
C30 0.042(4) 0.050(4) 0.073(5) 0.008(3) 0.007(3) 0.001(3)
C31 0.031(4) 0.054(4) 0.084(5) -0.002(4) -0.023(3) 0.006(3)
C32 0.040(4) 0.053(4) 0.038(4) 0.000(3) 0.003(3) -0.011(3)
C33 0.149(8) 0.075(5) 0.077(6) -0.007(5) -0.033(5) -0.062(5)
C34 0.053(5) 0.118(6) 0.060(5) 0.004(4) -0.015(4) -0.010(4)
C35 0.022(3) 0.025(3) 0.017(3) 0.006(2) -0.001(2) -0.002(2)
C36 0.020(3) 0.020(3) 0.028(3) 0.004(2) -0.002(2) 0.000(2)
C37 0.021(3) 0.027(3) 0.027(3) 0.002(2) 0.002(2) 0.003(2)
C38 0.019(3) 0.027(3) 0.026(3) 0.008(2) 0.000(2) -0.004(2)
C39 0.026(3) 0.016(3) 0.027(3) 0.006(2) -0.005(2) 0.000(2)
C40 0.025(3) 0.015(2) 0.020(3) 0.006(2) -0.003(2) 0.000(2)
C41 0.039(3) 0.016(3) 0.022(3) 0.008(2) 0.006(2) 0.000(2)
C42 0.052(4) 0.023(3) 0.028(3) 0.006(3) 0.002(3) 0.004(3)
C43 0.074(5) 0.032(3) 0.028(3) -0.001(3) 0.009(3) 0.011(3)
C44 0.052(4) 0.032(3) 0.045(4) -0.004(3) 0.024(3) 0.007(3)
C45 0.037(3) 0.026(3) 0.048(4) 0.002(3) 0.011(3) 0.002(3)
C46 0.033(3) 0.020(3) 0.034(3) 0.006(2) 0.011(3) 0.004(2)
C47 0.022(3) 0.038(3) 0.032(3) 0.004(3) 0.006(2) 0.009(3)
C48 0.056(4) 0.043(4) 0.054(4) 0.005(3) -0.011(3) 0.003(3)
C49 0.035(3) 0.057(4) 0.043(4) 0.012(3) 0.001(3) 0.006(3)
C50 0.066(4) 0.032(3) 0.021(3) -0.002(3) -0.007(3) 0.003(3)
C51 0.092(5) 0.059(4) 0.049(4) 0.021(4) -0.021(4) -0.004(4)
C52 0.063(5) 0.060(4) 0.051(4) 0.010(3) -0.011(3) 0.009(4)
C53 0.020(3) 0.023(3) 0.046(4) 0.009(3) 0.016(3) 0.005(2)
C54 0.032(3) 0.023(3) 0.054(4) -0.002(3) 0.025(3) -0.005(3)
C55 0.053(4) 0.029(4) 0.084(5) -0.007(3) 0.035(4) -0.005(3)
C56 0.048(5) 0.023(4) 0.146(8) 0.017(4) 0.049(5) 0.002(3)
C57 0.029(4) 0.041(4) 0.138(7) 0.051(4) 0.024(4) 0.014(3)
C58 0.028(3) 0.041(4) 0.073(5) 0.023(3) 0.009(3) 0.003(3)
C59 0.045(4) 0.062(4) 0.087(5) 0.040(4) -0.015(4) 0.012(4)
C60 0.117(7) 0.162(9) 0.107(7) 0.085(7) -0.064(6) -0.042(6)
C61 0.052(5) 0.077(5) 0.166(8) 0.031(5) -0.016(5) -0.018(4)
C62 0.051(4) 0.033(3) 0.040(4) -0.005(3) 0.008(3) -0.016(3)
C63 0.055(4) 0.053(4) 0.040(4) -0.001(3) 0.011(3) 0.007(3)
C64 0.061(5) 0.091(5) 0.048(4) -0.025(4) 0.022(4) -0.040(4)
Tl2 0.0403(4) 0.0252(3) 0.0523(2) 0.0087(2) 0.0000(2) 0.0008(3)
Tl2A 0.0403(4) 0.0252(3) 0.0523(2) 0.0087(2) 0.0000(2) 0.0008(3)
Pd2 0.0451(3) 0.0300(2) 0.0265(2) 0.00012(19) -0.0096(2) 0.0040(2)
O2SB 0.050(3) 0.051(3) 0.088(4) 0.026(3) 0.002(3) 0.003(2)
N3 0.043(3) 0.018(2) 0.022(3) -0.001(2) -0.003(2) 0.009(2)
N4 0.040(3) 0.025(2) 0.027(3) 0.004(2) -0.002(2) 0.006(2)
C3 0.043(4) 0.025(3) 0.028(3) 0.003(3) 0.003(3) 0.009(3)
C4 0.044(4) 0.027(3) 0.034(3) 0.006(3) -0.001(3) 0.007(3)
C65 0.036(3) 0.033(3) 0.019(3) -0.002(3) 0.000(2) 0.006(3)
C66 0.053(4) 0.033(3) 0.023(3) 0.001(3) 0.000(3) 0.000(3)
C67 0.071(4) 0.044(4) 0.022(3) 0.001(3) -0.007(3) 0.005(3)
C68 0.067(4) 0.037(4) 0.032(4) -0.011(3) -0.002(3) 0.009(3)
C69 0.055(4) 0.035(3) 0.032(3) -0.006(3) 0.001(3) 0.010(3)
C70 0.034(3) 0.030(3) 0.028(3) -0.001(3) 0.003(3) 0.004(3)
C71 0.042(4) 0.021(3) 0.033(3) -0.003(3) -0.004(3) 0.010(3)
C72 0.041(4) 0.018(3) 0.048(4) 0.004(3) -0.012(3) 0.002(3)
C73 0.063(5) 0.035(3) 0.054(4) 0.016(3) -0.010(3) -0.007(3)
C74 0.069(5) 0.022(3) 0.080(5) 0.011(3) -0.029(4) 0.015(3)
C75 0.044(4) 0.041(4) 0.079(5) -0.001(4) -0.015(4) 0.010(3)
C76 0.043(4) 0.034(3) 0.046(4) -0.002(3) -0.006(3) 0.008(3)
C77 0.038(4) 0.053(4) 0.057(4) -0.009(3) 0.012(3) 0.008(3)
C78 0.078(6) 0.092(6) 0.082(6) -0.010(5) 0.033(5) 0.025(5)
C79 0.060(5) 0.095(6) 0.079(5) -0.006(4) 0.020(4) -0.020(4)
C80 0.048(4) 0.049(4) 0.037(4) 0.013(3) -0.007(3) -0.006(3)
C81 0.048(5) 0.162(9) 0.124(7) -0.053(7) 0.001(5) 0.000(5)
C82 0.078(6) 0.067(5) 0.148(8) 0.043(5) -0.043(5) -0.037(4)
C83 0.032(3) 0.015(3) 0.033(3) 0.001(2) -0.007(3) 0.004(2)
C84 0.029(3) 0.035(3) 0.039(3) 0.001(3) 0.001(3) 0.003(3)
C85 0.040(4) 0.035(3) 0.037(3) -0.006(3) -0.020(3) 0.009(3)
C86 0.042(4) 0.047(4) 0.064(5) -0.026(3) -0.018(3) -0.001(3)
C87 0.052(4) 0.048(4) 0.062(4) 0.007(3) -0.023(3) 0.000(3)
C88 0.048(4) 0.034(3) 0.045(4) 0.002(3) -0.001(3) -0.003(3)
C89 0.045(4) 0.033(3) 0.055(4) -0.003(3) -0.017(3) 0.009(3)
C90 0.073(5) 0.023(3) 0.058(4) 0.004(3) -0.017(4) 0.011(3)
C91 0.081(5) 0.037(4) 0.066(5) 0.012(4) -0.005(4) 0.008(4)
C92 0.060(5) 0.043(4) 0.065(5) -0.004(4) -0.013(4) 0.015(3)
C93 0.045(4) 0.043(4) 0.064(5) 0.000(3) 0.000(3) 0.014(3)
C94 0.053(4) 0.039(4) 0.047(4) 0.002(3) -0.003(3) 0.018(3)
C95 0.064(5) 0.051(4) 0.076(5) -0.024(4) 0.040(4) -0.013(4)
C96 0.070(5) 0.063(5) 0.085(6) 0.015(4) 0.018(4) -0.003(4)
C97 0.054(5) 0.130(7) 0.114(7) -0.025(6) 0.011(5) -0.026(5)
C98 0.041(4) 0.027(3) 0.034(3) 0.003(3) -0.012(3) -0.001(3)
C99 0.047(4) 0.031(3) 0.036(4) 0.004(3) -0.008(3) 0.000(3)
C100 0.063(4) 0.035(3) 0.046(4) 0.007(3) -0.010(3) 0.006(3)
C101 0.054(4) 0.037(4) 0.052(4) -0.001(3) -0.016(3) 0.010(3)
C102 0.038(4) 0.053(4) 0.050(4) 0.006(3) -0.011(3) 0.009(3)
C103 0.041(4) 0.029(3) 0.041(4) 0.003(3) -0.002(3) 0.004(3)
C104 0.036(4) 0.052(4) 0.033(3) -0.003(3) 0.003(3) -0.002(3)
C105 0.070(5) 0.047(4) 0.052(4) 0.011(3) 0.009(4) 0.002(3)
C106 0.042(4) 0.074(5) 0.051(4) -0.002(4) 0.009(3) -0.003(3)
C107 0.058(4) 0.026(3) 0.054(4) 0.009(3) 0.011(3) 0.004(3)
C108 0.069(5) 0.039(4) 0.095(6) 0.009(4) 0.022(4) -0.011(3)
C109 0.118(6) 0.047(4) 0.042(4) 0.006(3) 0.010(4) -0.005(4)
C110 0.092(6) 0.055(4) 0.055(5) 0.017(4) 0.006(4) -0.009(4)
C111 0.109(7) 0.089(6) 0.105(7) -0.005(5) 0.015(6) -0.022(5)
C112 0.181(9) 0.102(6) 0.057(5) 0.035(5) -0.032(6) -0.009(6)
C113 0.081(5) 0.030(3) 0.025(3) 0.003(3) -0.019(3) -0.002(4)
C114 0.100(6) 0.032(4) 0.027(4) 0.002(3) -0.019(4) 0.014(4)
C115 0.139(7) 0.037(4) 0.045(4) -0.004(4) -0.036(4) 0.032(5)
C116 0.246(14) 0.027(4) 0.045(5) -0.001(4) -0.061(7) 0.026(7)
C117 0.212(12) 0.037(5) 0.049(5) 0.011(4) -0.043(7) -0.043(6)
C118 0.130(7) 0.041(4) 0.038(4) 0.006(3) -0.030(4) -0.026(5)
C119 0.104(7) 0.084(6) 0.075(6) 0.022(5) -0.015(5) -0.047(5)
C120 0.132(8) 0.116(7) 0.103(7) 0.050(6) -0.050(6) -0.068(6)
C121 0.137(9) 0.234(12) 0.065(6) 0.049(7) -0.004(6) -0.055(8)
C122 0.080(5) 0.049(4) 0.048(4) 0.004(3) -0.004(4) 0.035(4)
C123 0.105(7) 0.074(5) 0.089(6) 0.018(5) -0.023(5) 0.008(5)
C124 0.103(6) 0.114(7) 0.052(5) 0.008(5) 0.011(4) 0.030(5)
C5SB 0.064(5) 0.062(3) 0.109(5) 0.023(3) 0.000(4) 0.008(3)
C6SB 0.098(7) 0.064(4) 0.110(6) 0.014(4) -0.006(5) 0.021(4)
C7SB 0.051(5) 0.061(4) 0.097(5) 0.030(3) 0.009(4) 0.008(3)
C8SB 0.033(6) 0.052(3) 0.080(6) 0.028(3) 0.003(4) -0.005(4)
F7 0.0340(19) 0.069(2) 0.052(2) 0.0391(18) 0.0022(16) -0.0068(16)
F8 0.059(2) 0.092(3) 0.052(2) 0.032(2) -0.0170(18) -0.050(2)
F9 0.054(2) 0.081(3) 0.048(2) 0.017(2) 0.0244(18) 0.016(2)
F13 0.054(2) 0.061(2) 0.0332(19) 0.0114(17) -0.0126(16) 0.0111(17)
F14 0.0410(19) 0.0367(18) 0.060(2) 0.0262(16) -0.0020(16) 0.0061(15)
F15 0.0242(18) 0.070(2) 0.066(2) 0.0392(19) -0.0030(16) 0.0104(17)
F19 0.056(2) 0.103(3) 0.062(2) -0.040(2) 0.039(2) -0.035(2)
F20 0.059(3) 0.044(2) 0.158(4) 0.017(2) 0.069(3) -0.0032(19)
F21 0.032(2) 0.123(3) 0.097(3) 0.032(3) 0.015(2) 0.004(2)
F0AB 0.040(4) 0.070(6) 0.082(7) 0.023(6) 0.000(4) 0.017(4)
F1AB 0.053(7) 0.053(6) 0.041(4) 0.010(4) -0.005(4) 0.024(5)
F2AB 0.050(7) 0.053(4) 0.057(4) 0.003(3) -0.011(4) 0.035(4)
F4A 0.033(4) 0.091(8) 0.043(7) 0.009(6) 0.007(3) 0.015(4)
F5A 0.040(7) 0.058(4) 0.047(8) 0.007(4) 0.017(6) 0.020(4)
F6A 0.051(8) 0.069(8) 0.035(4) 0.011(5) 0.003(4) 0.017(5)
F10A 0.081(7) 0.033(4) 0.110(9) 0.018(5) 0.034(6) 0.012(4)
F11A 0.071(5) 0.045(6) 0.112(6) 0.008(5) 0.005(5) 0.041(4)
F12A 0.058(7) 0.031(6) 0.088(5) 0.012(4) 0.026(4) 0.026(5)
F16A 0.093(5) 0.043(7) 0.114(9) 0.037(6) -0.013(4) 0.014(4)
F17A 0.103(7) 0.037(6) 0.079(6) 0.026(5) -0.001(5) 0.008(6)
F18A 0.091(8) 0.024(5) 0.084(5) 0.014(4) -0.007(5) 0.013(6)
F22A 0.122(8) 0.042(3) 0.034(6) 0.007(3) 0.011(6) 0.021(4)
F23A 0.116(5) 0.073(7) 0.031(7) -0.004(5) 0.010(5) 0.030(5)
F24A 0.141(6) 0.063(6) 0.063(6) 0.010(5) -0.024(5) 0.002(5)
C157 0.025(3) 0.017(3) 0.023(3) 0.003(2) 0.002(2) 0.004(2)
C158 0.026(3) 0.019(3) 0.027(3) 0.005(2) -0.005(2) -0.001(2)
C159 0.024(3) 0.019(3) 0.023(3) 0.003(2) -0.001(2) -0.004(2)
C160 0.017(3) 0.023(3) 0.030(3) -0.002(2) 0.003(2) 0.005(2)
C161 0.026(3) 0.022(3) 0.026(3) 0.008(2) -0.002(2) 0.005(2)
C162 0.023(3) 0.027(3) 0.024(3) 0.007(2) 0.007(2) 0.005(2)
C163 0.027(3) 0.042(4) 0.037(4) 0.006(3) 0.000(3) 0.006(3)
C164 0.032(3) 0.043(3) 0.032(3) 0.009(3) -0.004(3) -0.011(3)
C165 0.018(3) 0.019(3) 0.030(3) 0.009(2) 0.001(2) -0.002(2)
C166 0.012(3) 0.024(3) 0.034(3) 0.011(2) 0.002(2) 0.000(2)
C167 0.017(3) 0.025(3) 0.026(3) 0.005(2) 0.002(2) 0.000(2)
C168 0.022(3) 0.032(3) 0.030(3) 0.013(3) -0.005(2) -0.001(2)
C169 0.021(3) 0.033(3) 0.029(3) 0.011(3) -0.002(2) 0.003(2)
C170 0.023(3) 0.027(3) 0.028(3) 0.006(2) 0.004(2) 0.001(2)
C171 0.036(3) 0.050(3) 0.042(3) 0.0120(19) -0.002(2) 0.022(2)
C172 0.031(2) 0.056(3) 0.031(2) 0.008(2) 0.005(2) 0.016(2)
C173 0.016(3) 0.022(3) 0.032(3) 0.009(2) 0.001(2) 0.002(2)
C174 0.038(3) 0.027(3) 0.035(3) 0.014(3) 0.002(3) 0.004(3)
C175 0.041(4) 0.019(3) 0.046(4) 0.010(3) -0.001(3) 0.009(3)
C176 0.040(3) 0.022(3) 0.039(4) 0.001(3) 0.003(3) 0.008(3)
C177 0.027(3) 0.032(3) 0.029(3) 0.002(3) 0.005(2) 0.008(2)
C178 0.020(3) 0.023(3) 0.030(3) 0.006(2) -0.002(2) -0.001(2)
C179 0.094(4) 0.027(3) 0.074(4) 0.018(2) -0.005(3) 0.013(3)
C180 0.104(4) 0.038(2) 0.030(3) 0.003(2) 0.005(2) 0.016(3)
C181 0.021(3) 0.021(3) 0.021(3) 0.005(2) -0.001(2) 0.004(2)
C182 0.021(3) 0.028(3) 0.028(3) 0.005(2) 0.011(2) 0.007(2)
C183 0.029(3) 0.022(3) 0.045(4) 0.007(3) 0.011(3) 0.005(2)
C184 0.035(3) 0.025(3) 0.042(3) 0.007(3) 0.008(3) -0.004(3)
C185 0.019(3) 0.026(3) 0.033(3) 0.000(2) 0.006(2) -0.005(2)
C186 0.022(3) 0.026(3) 0.025(3) 0.003(2) 0.000(2) 0.002(2)
C187 0.033(4) 0.034(3) 0.054(4) 0.002(3) 0.009(3) -0.004(3)
C188 0.055(3) 0.028(3) 0.084(4) 0.017(2) 0.024(2) 0.021(2)
B2 0.019(3) 0.022(3) 0.034(4) 0.012(3) 0.005(3) 0.003(3)
F28 0.025(2) 0.120(3) 0.084(3) -0.054(2) -0.0023(19) 0.022(2)
F29 0.0256(19) 0.058(2) 0.108(3) -0.006(2) -0.0102(19) -0.0126(17)
F30 0.034(2) 0.096(3) 0.089(3) 0.027(2) -0.006(2) 0.018(2)
F31 0.106(4) 0.044(2) 0.140(4) 0.025(2) -0.047(3) 0.001(2)
F32 0.181(5) 0.087(3) 0.049(2) 0.013(2) 0.026(3) 0.091(3)
F33 0.103(3) 0.065(2) 0.045(2) 0.0032(19) -0.021(2) 0.041(2)
F34 0.043(2) 0.069(2) 0.055(2) -0.0188(18) -0.0095(18) -0.0133(18)
F35 0.056(2) 0.059(2) 0.0298(19) -0.0063(17) 0.0023(16) 0.0035(17)
F36 0.109(3) 0.045(2) 0.058(2) -0.0093(19) -0.027(2) 0.019(2)
F40 0.076(3) 0.050(2) 0.066(2) 0.0017(19) -0.038(2) 0.0088(19)
F41 0.047(3) 0.235(6) 0.145(4) 0.152(4) -0.029(3) -0.036(3)
F42 0.100(3) 0.054(2) 0.092(3) 0.007(2) -0.026(3) 0.036(2)
F43 0.069(3) 0.107(3) 0.102(3) -0.044(3) -0.006(3) 0.050(3)
F44 0.146(4) 0.045(3) 0.152(4) -0.012(3) 0.047(3) 0.039(3)
F45 0.125(4) 0.122(4) 0.049(3) -0.006(3) 0.024(3) 0.072(3)
F46 0.042(2) 0.120(4) 0.094(3) 0.065(3) -0.023(2) -0.034(2)
F47 0.092(3) 0.071(3) 0.073(3) 0.044(2) 0.044(2) 0.035(2)
F25A 0.067(6) 0.106(8) 0.038(6) -0.003(6) 0.002(5) -0.015(5)
F26A 0.086(8) 0.069(4) 0.053(8) -0.015(3) -0.012(6) -0.002(4)
F27A 0.057(4) 0.070(7) 0.040(7) -0.013(6) -0.007(4) 0.001(4)
F37B 0.032(5) 0.054(7) 0.072(4) 0.027(4) -0.007(4) -0.008(4)
F38B 0.056(6) 0.041(3) 0.081(5) 0.016(4) -0.012(4) 0.002(4)
F39B 0.029(3) 0.039(6) 0.070(7) 0.014(5) -0.009(3) -0.012(3)
F48A 0.064(10) 0.072(9) 0.053(6) -0.015(6) 0.010(6) -0.034(8)
C125 0.031(3) 0.035(3) 0.028(3) -0.002(3) 0.002(3) 0.003(3)
C126 0.037(3) 0.037(3) 0.025(3) -0.003(3) 0.001(3) -0.004(3)
C127 0.063(4) 0.036(3) 0.021(3) -0.003(3) -0.003(3) -0.016(3)
C128 0.082(5) 0.025(3) 0.029(3) 0.002(3) -0.011(3) -0.001(3)
C129 0.060(4) 0.032(3) 0.034(4) -0.007(3) 0.001(3) 0.013(3)
C130 0.034(3) 0.035(3) 0.041(4) -0.003(3) 0.005(3) 0.003(3)
C131 0.108(7) 0.050(5) 0.030(4) -0.013(3) 0.012(4) -0.034(4)
C132 0.086(6) 0.047(4) 0.051(5) -0.016(4) 0.005(4) 0.034(4)
C133 0.019(3) 0.025(3) 0.034(3) -0.005(2) 0.004(2) -0.006(2)
C134 0.026(3) 0.028(3) 0.032(3) -0.006(2) -0.001(2) -0.004(2)
C135 0.017(3) 0.027(3) 0.036(3) -0.001(3) 0.005(2) -0.004(2)
C136 0.028(3) 0.029(3) 0.040(4) -0.002(3) 0.013(3) 0.002(3)
C137 0.032(3) 0.027(3) 0.030(3) -0.004(2) 0.002(3) -0.003(3)
C138 0.025(3) 0.028(3) 0.038(3) -0.003(3) 0.001(3) -0.003(2)
C139 0.050(3) 0.067(3) 0.033(3) -0.009(2) 0.001(2) 0.000(2)
C140 0.023(3) 0.053(4) 0.045(4) -0.003(3) 0.003(3) -0.001(3)
C141 0.015(3) 0.036(3) 0.036(3) -0.005(3) 0.003(2) 0.000(2)
C142 0.023(3) 0.042(3) 0.033(3) -0.002(3) 0.002(3) -0.001(3)
C143 0.023(3) 0.033(3) 0.037(4) -0.009(3) 0.002(3) 0.001(3)
C144 0.016(3) 0.059(4) 0.028(3) -0.005(3) -0.002(2) -0.001(3)
C145 0.026(3) 0.033(3) 0.040(4) 0.000(3) -0.002(3) 0.008(3)
C146 0.022(3) 0.043(3) 0.028(3) -0.007(3) -0.002(2) 0.007(3)
C147 0.063(5) 0.066(5) 0.037(4) 0.005(4) -0.010(4) 0.013(4)
C148 0.048(4) 0.048(4) 0.041(4) 0.000(3) -0.011(3) 0.007(3)
C149 0.019(3) 0.024(3) 0.031(3) -0.006(2) 0.006(2) 0.007(2)
C150 0.022(3) 0.027(3) 0.041(3) 0.004(3) 0.009(3) 0.003(2)
C151 0.022(3) 0.034(3) 0.036(3) 0.005(3) 0.005(2) 0.007(3)
C152 0.018(3) 0.038(3) 0.047(4) 0.000(3) -0.002(3) -0.001(3)
C153 0.023(3) 0.028(3) 0.037(3) 0.006(3) 0.001(3) 0.002(2)
C154 0.025(3) 0.027(3) 0.035(3) -0.002(2) 0.000(2) 0.005(2)
C155 0.034(2) 0.043(3) 0.071(3) 0.017(2) -0.008(2) -0.007(2)
C156 0.032(4) 0.060(4) 0.048(4) 0.016(4) 0.000(3) 0.002(3)
B1 0.021(3) 0.029(3) 0.036(4) -0.006(3) 0.007(3) 0.001(3)
C7S 0.051(5) 0.061(4) 0.097(5) 0.030(3) 0.009(4) 0.008(3)
F39A 0.034(4) 0.030(8) 0.075(8) 0.018(6) -0.009(5) -0.007(4)
F39C 0.041(5) 0.058(10) 0.076(8) 0.020(6) -0.003(5) -0.002(6)
F0AA 0.033(3) 0.069(4) 0.049(4) 0.004(4) -0.007(3) 0.022(3)
F37A 0.058(9) 0.066(10) 0.072(4) 0.017(4) -0.005(4) -0.006(7)
F1AA 0.043(4) 0.066(5) 0.075(5) 0.036(4) -0.002(4) 0.022(4)
F37C 0.043(6) 0.043(8) 0.075(7) 0.016(6) -0.010(6) -0.003(5)
F2AA 0.049(5) 0.082(5) 0.043(3) 0.009(3) 0.000(3) 0.046(4)
C5S 0.064(5) 0.062(3) 0.109(5) 0.023(3) 0.000(4) 0.008(3)
F4 0.051(3) 0.073(4) 0.062(4) 0.007(3) 0.030(3) 0.009(3)
F5 0.059(5) 0.060(3) 0.042(3) 0.006(3) 0.001(4) 0.030(3)
F6 0.044(4) 0.083(5) 0.031(3) -0.004(3) 0.000(2) 0.028(3)
F10 0.087(4) 0.039(3) 0.100(5) 0.002(3) 0.009(4) 0.020(3)
F38A 0.040(6) 0.043(5) 0.072(8) 0.018(5) -0.012(5) -0.004(5)
F11 0.086(5) 0.043(4) 0.088(4) 0.023(3) 0.015(3) 0.037(3)
F48B 0.096(15) 0.052(7) 0.060(6) -0.015(5) 0.016(7) -0.040(9)
F12 0.068(4) 0.050(4) 0.126(6) 0.026(5) 0.050(4) 0.029(3)
F38C 0.053(8) 0.052(7) 0.078(6) 0.015(5) -0.010(5) -0.016(6)
F16 0.119(6) 0.041(4) 0.089(5) 0.023(4) -0.026(4) 0.024(4)
O2S 0.050(3) 0.051(3) 0.088(4) 0.026(3) 0.002(3) 0.003(2)
F17 0.100(5) 0.040(4) 0.081(5) 0.031(4) -0.007(3) 0.004(3)
C6S 0.098(7) 0.064(4) 0.110(6) 0.014(4) -0.006(5) 0.021(4)
F18 0.139(8) 0.027(4) 0.082(4) 0.015(3) 0.008(5) 0.024(5)
C8S 0.033(6) 0.052(3) 0.080(6) 0.028(3) 0.003(4) -0.005(4)
F22 0.120(6) 0.047(3) 0.031(4) 0.008(3) 0.008(4) 0.003(4)
F23 0.116(6) 0.047(4) 0.031(4) -0.005(3) 0.006(4) 0.019(4)
F24 0.112(4) 0.092(6) 0.045(5) 0.016(5) -0.008(3) 0.022(4)
F25 0.083(4) 0.090(4) 0.039(3) -0.020(3) 0.000(3) 0.022(3)
F26 0.059(3) 0.134(6) 0.041(4) -0.013(4) -0.005(2) -0.025(3)
F27 0.092(5) 0.077(4) 0.049(4) 0.003(3) -0.008(3) 0.000(3)

loop_
_atom_type_symbol
_atom_type_description
_atom_type_scat_dispersion_real
_atom_type_scat_dispersion_imag
_atom_type_scat_source
C C 0.0033 0.0016 'International Tables Vol C Tables 4.2.6.8 and 6.1.1.4'
H H 0.0000 0.0000 'International Tables Vol C Tables 4.2.6.8 and 6.1.1.4'
B B 0.0013 0.0007 'International Tables Vol C Tables 4.2.6.8 and 6.1.1.4'
N N 0.0061 0.0033 'International Tables Vol C Tables 4.2.6.8 and 6.1.1.4'
F F 0.0171 0.0103 'International Tables Vol C Tables 4.2.6.8 and 6.1.1.4'
Pd Pd -0.9988 1.0072 'International Tables Vol C Tables 4.2.6.8 and 6.1.1.4'
Tl Tl -2.8358 9.6688 'International Tables Vol C Tables 4.2.6.8 and 6.1.1.4'
O O 0.0106 0.0060 'International Tables Vol C Tables 4.2.6.8 and 6.1.1.4'

loop_
_geom_angle_atom_site_label_1
_geom_angle_atom_site_label_2
_geom_angle_atom_site_label_3
_geom_angle
O1S Tl1 Pd1 89.21(8)
C1 Pd1 Tl1 95.82(13)
C2 Pd1 Tl1 85.92(13)
C2 Pd1 C1 169.3(2)
C1S O1S Tl1 118.2(3)
C3S O1S Tl1 128.0(3)
C3S O1S C1S 113.8(4)
C1 N1 C5 172.9(5)
C2 N2 C35 171.7(5)
N1 C1 Pd1 172.4(4)
O1S C1S H1SA 109.2
O1S C1S H1SB 109.2
H1SA C1S H1SB 107.9
C2S C1S O1S 112.1(6)
C2S C1S H1SA 109.2
C2S C1S H1SB 109.2
N2 C2 Pd1 171.6(5)
C1S C2S H2SA 109.5
C1S C2S H2SB 109.5
C1S C2S H2SC 109.5
H2SA C2S H2SB 109.5
H2SA C2S H2SC 109.5
H2SB C2S H2SC 109.5
O1S C3S H3SA 109.9
O1S C3S H3SB 109.9
O1S C3S C4S 108.9(4)
H3SA C3S H3SB 108.3
C4S C3S H3SA 109.9
C4S C3S H3SB 109.9
C3S C4S H4SA 109.5
C3S C4S H4SB 109.5
C3S C4S H4SC 109.5
H4SA C4S H4SB 109.5
H4SA C4S H4SC 109.5
H4SB C4S H4SC 109.5
N1 C5 C6 117.6(4)
N1 C5 C10 118.8(4)
C10 C5 C6 123.6(4)
C5 C6 C23 119.1(4)
C7 C6 C5 116.6(4)
C7 C6 C23 124.3(4)
C6 C7 H7 119.4
C6 C7 C8 121.1(5)
C8 C7 H7 119.4
C7 C8 H8 119.7
C9 C8 C7 120.6(5)
C9 C8 H8 119.7
C8 C9 H9 119.5
C10 C9 C8 120.9(5)
C10 C9 H9 119.5
C5 C10 C11 120.8(4)
C9 C10 C5 117.1(5)
C9 C10 C11 122.0(4)
C12 C11 C10 117.8(4)
C12 C11 C16 121.1(5)
C16 C11 C10 121.0(4)
C11 C12 C20 122.4(5)
C13 C12 C11 118.3(5)
C13 C12 C20 119.2(5)
C12 C13 H13 119.7
C14 C13 C12 120.6(5)
C14 C13 H13 119.7
C13 C14 H14 119.8
C15 C14 C13 120.5(5)
C15 C14 H14 119.8
C14 C15 H15 119.1
C14 C15 C16 121.9(5)
C16 C15 H15 119.1
C11 C16 C17 123.2(5)
C15 C16 C11 117.5(5)
C15 C16 C17 119.2(4)
C16 C17 H17 107.5
C16 C17 C18 111.7(4)
C16 C17 C19 112.1(4)
C18 C17 H17 107.5
C19 C17 H17 107.5
C19 C17 C18 110.3(4)
C17 C18 H18A 109.5
C17 C18 H18B 109.5
C17 C18 H18C 109.5
H18A C18 H18B 109.5
H18A C18 H18C 109.5
H18B C18 H18C 109.5
C17 C19 H19A 109.5
C17 C19 H19B 109.5
C17 C19 H19C 109.5
H19A C19 H19B 109.5
H19A C19 H19C 109.5
H19B C19 H19C 109.5
C12 C20 H20 107.4
C12 C20 C21 110.5(5)
C12 C20 C22 112.8(4)
C21 C20 H20 107.4
C21 C20 C22 111.1(5)
C22 C20 H20 107.4
C20 C21 H21A 109.5
C20 C21 H21B 109.5
C20 C21 H21C 109.5
H21A C21 H21B 109.5
H21A C21 H21C 109.5
H21B C21 H21C 109.5
C20 C22 H22A 109.5
C20 C22 H22B 109.5
C20 C22 H22C 109.5
H22A C22 H22B 109.5
H22A C22 H22C 109.5
H22B C22 H22C 109.5
C24 C23 C6 119.2(4)
C28 C23 C6 120.3(4)
C28 C23 C24 120.3(5)
C23 C24 C32 122.5(5)
C25 C24 C23 118.2(5)
C25 C24 C32 119.3(5)
C24 C25 H25 119.3
C26 C25 C24 121.4(5)
C26 C25 H25 119.3
C25 C26 H26 120.0
C27 C26 C25 119.9(5)
C27 C26 H26 120.0
C26 C27 H27 119.6
C26 C27 C28 120.8(5)
C28 C27 H27 119.6
C23 C28 C29 120.9(4)
C27 C28 C23 119.3(5)
C27 C28 C29 119.8(5)
C28 C29 H29 107.9
C28 C29 C31 111.4(4)
C30 C29 C28 111.3(4)
C30 C29 H29 107.9
C30 C29 C31 110.3(4)
C31 C29 H29 107.9
C29 C30 H30A 109.5
C29 C30 H30B 109.5
C29 C30 H30C 109.5
H30A C30 H30B 109.5
H30A C30 H30C 109.5
H30B C30 H30C 109.5
C29 C31 H31A 109.5
C29 C31 H31B 109.5
C29 C31 H31C 109.5
H31A C31 H31B 109.5
H31A C31 H31C 109.5
H31B C31 H31C 109.5
C24 C32 H32 108.0
C24 C32 C33 113.3(5)
C24 C32 C34 109.1(5)
C33 C32 H32 108.0
C33 C32 C34 110.4(5)
C34 C32 H32 108.0
C32 C33 H33A 109.5
C32 C33 H33B 109.5
C32 C33 H33C 109.5
H33A C33 H33B 109.5
H33A C33 H33C 109.5
H33B C33 H33C 109.5
C32 C34 H34A 109.5
C32 C34 H34B 109.5
C32 C34 H34C 109.5
H34A C34 H34B 109.5
H34A C34 H34C 109.5
H34B C34 H34C 109.5
N2 C35 C40 118.5(4)
C36 C35 N2 118.2(4)
C36 C35 C40 123.3(4)
C35 C36 C53 122.0(4)
C37 C36 C35 117.7(4)
C37 C36 C53 120.4(4)
C36 C37 H37 119.9
C38 C37 C36 120.2(4)
C38 C37 H37 119.9
C37 C38 H38 119.5
C39 C38 C37 121.0(4)
C39 C38 H38 119.5
C38 C39 H39 119.3
C38 C39 C40 121.4(4)
C40 C39 H39 119.3
C35 C40 C41 121.6(4)
C39 C40 C35 116.3(4)
C39 C40 C41 122.1(4)
C42 C41 C40 119.6(4)
C42 C41 C46 121.0(5)
C46 C41 C40 119.3(4)
C41 C42 C50 121.8(5)
C43 C42 C41 118.8(5)
C43 C42 C50 119.4(5)
C42 C43 H43 119.7
C44 C43 C42 120.5(5)
C44 C43 H43 119.7
C43 C44 H44 119.9
C45 C44 C43 120.2(5)
C45 C44 H44 119.9
C44 C45 H45 119.1
C44 C45 C46 121.9(5)
C46 C45 H45 119.1
C41 C46 C47 122.3(4)
C45 C46 C41 117.5(5)
C45 C46 C47 120.1(5)
C46 C47 H47 107.3
C46 C47 C48 110.2(4)
C46 C47 C49 114.4(4)
C48 C47 H47 107.3
C48 C47 C49 110.0(4)
C49 C47 H47 107.3
C47 C48 H48A 109.5
C47 C48 H48B 109.5
C47 C48 H48C 109.5
H48A C48 H48B 109.5
H48A C48 H48C 109.5
H48B C48 H48C 109.5
C47 C49 H49A 109.5
C47 C49 H49B 109.5
C47 C49 H49C 109.5
H49A C49 H49B 109.5
H49A C49 H49C 109.5
H49B C49 H49C 109.5
C42 C50 H50 107.1
C42 C50 C51 113.0(5)
C42 C50 C52 111.6(4)
C51 C50 H50 107.1
C51 C50 C52 110.6(5)
C52 C50 H50 107.1
C50 C51 H51A 109.5
C50 C51 H51B 109.5
C50 C51 H51C 109.5
H51A C51 H51B 109.5
H51A C51 H51C 109.5
H51B C51 H51C 109.5
C50 C52 H52A 109.5
C50 C52 H52B 109.5
C50 C52 H52C 109.5
H52A C52 H52B 109.5
H52A C52 H52C 109.5
H52B C52 H52C 109.5
C54 C53 C36 118.7(5)
C58 C53 C36 119.6(5)
C58 C53 C54 121.6(5)
C53 C54 C62 121.8(5)
C55 C54 C53 117.5(6)
C55 C54 C62 120.7(6)
C54 C55 H55 119.3
C56 C55 C54 121.4(6)
C56 C55 H55 119.3
C55 C56 H56 119.6
C57 C56 C55 120.7(6)
C57 C56 H56 119.6
C56 C57 H57 119.5
C56 C57 C58 121.0(6)
C58 C57 H57 119.5
C53 C58 C57 117.7(6)
C53 C58 C59 121.9(5)
C57 C58 C59 120.3(6)
C58 C59 H59 107.6
C58 C59 C60 112.4(6)
C58 C59 C61 111.7(6)
C60 C59 H59 107.6
C60 C59 C61 109.6(6)
C61 C59 H59 107.6
C59 C60 H60A 109.5
C59 C60 H60B 109.5
C59 C60 H60C 109.5
H60A C60 H60B 109.5
H60A C60 H60C 109.5
H60B C60 H60C 109.5
C59 C61 H61A 109.5
C59 C61 H61B 109.5
C59 C61 H61C 109.5
H61A C61 H61B 109.5
H61A C61 H61C 109.5
H61B C61 H61C 109.5
C54 C62 H62 107.5
C54 C62 C63 110.7(4)
C54 C62 C64 114.0(5)
C63 C62 H62 107.5
C63 C62 C64 109.4(4)
C64 C62 H62 107.5
C62 C63 H63A 109.5
C62 C63 H63B 109.5
C62 C63 H63C 109.5
H63A C63 H63B 109.5
H63A C63 H63C 109.5
H63B C63 H63C 109.5
C62 C64 H64A 109.5
C62 C64 H64B 109.5
C62 C64 H64C 109.5
H64A C64 H64B 109.5
H64A C64 H64C 109.5
H64B C64 H64C 109.5
Pd2 Tl2 O2S 89.30(11)
O2SB Tl2A Pd2 88.8(6)
C3 Pd2 Tl2 84.60(14)
C3 Pd2 Tl2A 91.72(17)
C4 Pd2 Tl2 91.85(14)
C4 Pd2 Tl2A 85.27(17)
C4 Pd2 C3 173.1(2)
C5SB O2SB Tl2A 129(3)
C5SB O2SB C7SB 112(4)
C7SB O2SB Tl2A 106(3)
C3 N3 C83 173.1(5)
C4 N4 C65 173.6(5)
N3 C3 Pd2 174.2(4)
N4 C4 Pd2 174.8(5)
C66 C65 N4 118.9(4)
C66 C65 C70 123.7(5)
C70 C65 N4 117.4(4)
C65 C66 C67 116.6(5)
C65 C66 C113 122.6(5)
C67 C66 C113 120.8(5)
C66 C67 H67 119.4
C68 C67 C66 121.1(5)
C68 C67 H67 119.4
C67 C68 H68 119.8
C67 C68 C69 120.5(5)
C69 C68 H68 119.8
C68 C69 H69 119.6
C70 C69 C68 120.8(5)
C70 C69 H69 119.6
C65 C70 C71 122.0(4)
C69 C70 C65 117.3(5)
C69 C70 C71 120.7(5)
C72 C71 C70 119.1(5)
C72 C71 C76 120.9(5)
C76 C71 C70 120.1(5)
C71 C72 C80 121.7(5)
C73 C72 C71 118.2(5)
C73 C72 C80 120.2(5)
C72 C73 H73 119.7
C74 C73 C72 120.5(6)
C74 C73 H73 119.7
C73 C74 H74 119.4
C75 C74 C73 121.1(6)
C75 C74 H74 119.4
C74 C75 H75 119.5
C74 C75 C76 121.1(6)
C76 C75 H75 119.5
C71 C76 C77 121.8(5)
C75 C76 C71 118.1(5)
C75 C76 C77 120.1(6)
C76 C77 H77 107.5
C76 C77 C78 110.5(5)
C76 C77 C79 113.0(5)
C78 C77 H77 107.5
C79 C77 H77 107.5
C79 C77 C78 110.6(5)
C77 C78 H78A 109.5
C77 C78 H78B 109.5
C77 C78 H78C 109.5
H78A C78 H78B 109.5
H78A C78 H78C 109.5
H78B C78 H78C 109.5
C77 C79 H79A 109.5
C77 C79 H79B 109.5
C77 C79 H79C 109.5
H79A C79 H79B 109.5
H79A C79 H79C 109.5
H79B C79 H79C 109.5
C72 C80 H80 107.2
C72 C80 C81 110.6(5)
C81 C80 H80 107.2
C82 C80 C72 113.5(5)
C82 C80 H80 107.2
C82 C80 C81 110.8(6)
C80 C81 H81A 109.5
C80 C81 H81B 109.5
C80 C81 H81C 109.5
H81A C81 H81B 109.5
H81A C81 H81C 109.5
H81B C81 H81C 109.5
C80 C82 H82A 109.5
C80 C82 H82B 109.5
C80 C82 H82C 109.5
H82A C82 H82B 109.5
H82A C82 H82C 109.5
H82B C82 H82C 109.5
N3 C83 C88 117.3(4)
C84 C83 N3 122.0(4)
C84 C83 C88 120.6(5)
C83 C84 C85 118.7(5)
C83 C84 C98 119.9(5)
C85 C84 C98 121.2(5)
C84 C85 H85 119.0
C86 C85 C84 122.0(5)
C86 C85 H85 119.0
C85 C86 H86 119.7
C85 C86 C87 120.7(5)
C87 C86 H86 119.7
C86 C87 H87 120.2
C88 C87 C86 119.6(5)
C88 C87 H87 120.2
C83 C88 C89 120.0(5)
C87 C88 C83 118.3(5)
C87 C88 C89 121.7(5)
C90 C89 C88 118.3(5)
C90 C89 C94 123.3(5)
C94 C89 C88 118.4(5)
C89 C90 C110 121.3(5)
C91 C90 C89 117.2(6)
C91 C90 C110 121.5(6)
C90 C91 H91 119.4
C92 C91 C90 121.2(6)
C92 C91 H91 119.4
C91 C92 H92 120.1
C91 C92 C93 119.9(6)
C93 C92 H92 120.1
C92 C93 H93 118.8
C94 C93 C92 122.4(6)
C94 C93 H93 118.8
C89 C94 C95 123.6(5)
C93 C94 C89 116.0(6)
C93 C94 C95 120.3(6)
C94 C95 H95 107.7
C94 C95 C96 115.7(5)
C94 C95 C97 105.5(6)
C96 C95 H95 107.7
C96 C95 C97 112.2(5)
C97 C95 H95 107.7
C95 C96 H96A 109.5
C95 C96 H96B 109.5
C95 C96 H96C 109.5
H96A C96 H96B 109.5
H96A C96 H96C 109.5
H96B C96 H96C 109.5
C95 C97 H97A 109.5
C95 C97 H97B 109.5
C95 C97 H97C 109.5
H97A C97 H97B 109.5
H97A C97 H97C 109.5
H97B C97 H97C 109.5
C99 C98 C84 120.1(5)
C99 C98 C103 121.6(5)
C103 C98 C84 118.4(5)
C98 C99 C100 118.0(5)
C98 C99 C107 123.7(5)
C100 C99 C107 118.3(5)
C99 C100 H100 119.1
C101 C100 C99 121.8(6)
C101 C100 H100 119.1
C100 C101 H101 120.4
C100 C101 C102 119.2(5)
C102 C101 H101 120.4
C101 C102 H102 118.7
C103 C102 C101 122.6(6)
C103 C102 H102 118.7
C98 C103 C104 122.1(5)
C102 C103 C98 116.5(5)
C102 C103 C104 121.4(5)
C103 C104 H104 107.0
C103 C104 C105 111.8(5)
C103 C104 C106 113.6(5)
C105 C104 H104 107.0
C105 C104 C106 110.0(5)
C106 C104 H104 107.0
C104 C105 H10A 109.5
C104 C105 H10B 109.5
C104 C105 H10C 109.5
H10A C105 H10B 109.5
H10A C105 H10C 109.5
H10B C105 H10C 109.5
C104 C106 H10G 109.5
C104 C106 H10H 109.5
C104 C106 H10I 109.5
H10G C106 H10H 109.5
H10G C106 H10I 109.5
H10H C106 H10I 109.5
C99 C107 H107 107.4
C108 C107 C99 112.1(5)
C108 C107 H107 107.4
C109 C107 C99 111.8(5)
C109 C107 H107 107.4
C109 C107 C108 110.6(5)
C107 C108 H10D 109.5
C107 C108 H10E 109.5
C107 C108 H10F 109.5
H10D C108 H10E 109.5
H10D C108 H10F 109.5
H10E C108 H10F 109.5
C107 C109 H10J 109.5
C107 C109 H10K 109.5
C107 C109 H10L 109.5
H10J C109 H10K 109.5
H10J C109 H10L 109.5
H10K C109 H10L 109.5
C90 C110 H110 108.3
C90 C110 C112 109.1(6)
C111 C110 C90 110.5(6)
C111 C110 H110 108.3
C111 C110 C112 112.3(6)
C112 C110 H110 108.3
C110 C111 H11A 109.5
C110 C111 H11B 109.5
C110 C111 H11C 109.5
H11A C111 H11B 109.5
H11A C111 H11C 109.5
H11B C111 H11C 109.5
C110 C112 H11D 109.5
C110 C112 H11E 109.5
C110 C112 H11F 109.5
H11D C112 H11E 109.5
H11D C112 H11F 109.5
H11E C112 H11F 109.5
C114 C113 C66 117.9(5)
C114 C113 C118 122.3(6)
C118 C113 C66 119.8(6)
C113 C114 C115 118.6(7)
C113 C114 C122 122.8(5)
C115 C114 C122 118.6(7)
C114 C115 H115 119.9
C116 C115 C114 120.3(8)
C116 C115 H115 119.9
C115 C116 H116 119.9
C117 C116 C115 120.3(8)
C117 C116 H116 119.9
C116 C117 H117 118.5
C116 C117 C118 123.0(9)
C118 C117 H117 118.5
C113 C118 C119 123.1(6)
C117 C118 C113 115.3(8)
C117 C118 C119 121.5(8)
C118 C119 H119 108.1
C118 C119 C120 110.8(7)
C118 C119 C121 112.2(7)
C120 C119 H119 108.1
C121 C119 H119 108.1
C121 C119 C120 109.6(7)
C119 C120 H12J 109.5
C119 C120 H12K 109.5
C119 C120 H12L 109.5
H12J C120 H12K 109.5
H12J C120 H12L 109.5
H12K C120 H12L 109.5
C119 C121 H12G 109.5
C119 C121 H12H 109.5
C119 C121 H12I 109.5
H12G C121 H12H 109.5
H12G C121 H12I 109.5
H12H C121 H12I 109.5
C114 C122 H122 106.9
C114 C122 C123 113.0(5)
C114 C122 C124 111.3(6)
C123 C122 H122 106.9
C124 C122 H122 106.9
C124 C122 C123 111.4(6)
C122 C123 H12A 109.5
C122 C123 H12B 109.5
C122 C123 H12C 109.5
H12A C123 H12B 109.5
H12A C123 H12C 109.5
H12B C123 H12C 109.5
C122 C124 H12D 109.5
C122 C124 H12E 109.5
C122 C124 H12F 109.5
H12D C124 H12E 109.5
H12D C124 H12F 109.5
H12E C124 H12F 109.5
O2SB C5SB H5SC 104.8
O2SB C5SB H5SD 104.8
O2SB C5SB C6SB 130(5)
H5SC C5SB H5SD 105.8
C6SB C5SB H5SC 104.8
C6SB C5SB H5SD 104.8
C5SB C6SB H6SD 109.5
C5SB C6SB H6SE 109.5
C5SB C6SB H6SF 109.5
H6SD C6SB H6SE 109.5
H6SD C6SB H6SF 109.5
H6SE C6SB H6SF 109.5
O2SB C7SB H7SA 110.3
O2SB C7SB H7SB 110.3
H7SA C7SB H7SB 108.6
C8SB C7SB O2SB 107(5)
C8SB C7SB H7SA 110.3
C8SB C7SB H7SB 110.3
C7SB C8SB H8SA 109.5
C7SB C8SB H8SB 109.5
C7SB C8SB H8SC 109.5
H8SA C8SB H8SB 109.5
H8SA C8SB H8SC 109.5
H8SB C8SB H8SC 109.5
C158 C157 B2 125.4(4)
C162 C157 C158 115.1(4)
C162 C157 B2 119.5(4)
C157 C158 H158 118.9
C159 C158 C157 122.3(4)
C159 C158 H158 118.9
C158 C159 C164 121.3(4)
C160 C159 C158 120.8(4)
C160 C159 C164 117.9(4)
C159 C160 H160 120.8
C159 C160 C161 118.3(4)
C161 C160 H160 120.8
C160 C161 C163 121.8(4)
C162 C161 C160 120.3(4)
C162 C161 C163 117.9(4)
C157 C162 H162 118.4
C161 C162 C157 123.2(4)
C161 C162 H162 118.4
F13 C163 F15 105.3(4)
F13 C163 C161 111.7(4)
F14 C163 F13 106.6(4)
F14 C163 F15 107.0(4)
F14 C163 C161 113.3(4)
F15 C163 C161 112.3(4)
F7 C164 C159 113.5(4)
F8 C164 F7 107.1(4)
F8 C164 F9 105.6(4)
F8 C164 C159 112.7(4)
F9 C164 F7 105.1(4)
F9 C164 C159 112.2(4)
C166 C165 C170 114.4(4)
C166 C165 B2 120.8(4)
C170 C165 B2 124.9(4)
C165 C166 H166 118.4
C167 C166 C165 123.2(4)
C167 C166 H166 118.4
C166 C167 C168 120.3(4)
C166 C167 C172 119.8(4)
C168 C167 C172 119.7(5)
C167 C168 H168 121.0
C169 C168 C167 118.1(5)
C169 C168 H168 121.0
C168 C169 C171 118.7(5)
C170 C169 C168 120.9(4)
C170 C169 C171 120.3(5)
C165 C170 H170 118.5
C169 C170 C165 122.9(4)
C169 C170 H170 118.5
F0AB C171 F1AB 106.9(10)
F0AB C171 F2AB 109.8(8)
F0AB C171 C169 115.0(8)
F1AB C171 C169 110.4(9)
F2AB C171 F1AB 103.2(8)
F2AB C171 C169 110.9(7)
F0AA C171 C169 110.8(6)
F1AA C171 C169 112.9(7)
F1AA C171 F0AA 104.4(7)
F1AA C171 F2AA 110.1(7)
F2AA C171 C169 115.2(6)
F2AA C171 F0AA 102.4(6)
F4A C172 F5A 97.8(9)
F4A C172 C167 112.2(7)
F5A C172 C167 108.7(9)
F6A C172 F4A 106.2(10)
F6A C172 F5A 111.2(12)
F6A C172 C167 118.8(10)
F4 C172 C167 111.0(5)
F5 C172 C167 114.9(6)
F5 C172 F4 104.0(5)
F5 C172 F6 106.1(6)
F6 C172 C167 114.2(5)
F6 C172 F4 105.7(6)
C174 C173 C178 114.7(4)
C174 C173 B2 121.9(4)
C178 C173 B2 123.2(4)
C173 C174 H174 118.4
C175 C174 C173 123.2(5)
C175 C174 H174 118.4
C174 C175 C179 118.6(5)
C176 C175 C174 120.7(5)
C176 C175 C179 120.7(5)
C175 C176 H176 120.8
C175 C176 C177 118.3(5)
C177 C176 H176 120.8
C176 C177 C178 120.3(5)
C176 C177 C180 119.4(5)
C178 C177 C180 120.3(5)
C173 C178 H178 118.7
C177 C178 C173 122.6(4)
C177 C178 H178 118.7
F16A C179 F18A 102.5(9)
F16A C179 C175 111.1(8)
F17A C179 F16A 108.9(10)
F17A C179 F18A 104.3(12)
F17A C179 C175 119.2(10)
F18A C179 C175 109.3(9)
F16 C179 C175 113.2(6)
F16 C179 F17 102.1(7)
F17 C179 C175 109.8(7)
F18 C179 C175 115.2(8)
F18 C179 F16 109.9(7)
F18 C179 F17 105.7(9)
F22A C180 F23A 112.9(10)
F22A C180 F24A 100.1(8)
F22A C180 C177 119.5(7)
F23A C180 F24A 103.6(8)
F23A C180 C177 109.9(8)
F24A C180 C177 109.2(7)
F22 C180 C177 111.9(6)
F23 C180 C177 118.1(7)
F23 C180 F22 108.3(8)
F23 C180 F24 102.4(7)
F24 C180 C177 110.6(7)
F24 C180 F22 104.5(7)
C182 C181 C186 114.8(4)
C182 C181 B2 123.5(4)
C186 C181 B2 121.7(4)
C181 C182 H182 118.6
C183 C182 C181 122.8(4)
C183 C182 H182 118.6
C182 C183 C188 120.7(5)
C184 C183 C182 120.8(4)
C184 C183 C188 118.5(5)
C183 C184 H184 121.0
C183 C184 C185 118.1(4)
C185 C184 H184 121.0
C184 C185 C187 119.6(4)
C186 C185 C184 120.4(4)
C186 C185 C187 119.9(4)
C181 C186 H186 118.5
C185 C186 C181 123.0(4)
C185 C186 H186 118.5
F19 C187 F21 100.8(5)
F19 C187 C185 113.9(5)
F20 C187 F19 113.0(5)
F20 C187 F21 101.9(5)
F20 C187 C185 115.7(5)
F21 C187 C185 109.6(5)
F10A C188 F11A 112.1(10)
F10A C188 F12A 103.1(10)
F10A C188 C183 117.6(9)
F11A C188 F12A 101.9(9)
F11A C188 C183 111.4(7)
F12A C188 C183 109.2(7)
F10 C188 C183 110.5(6)
F11 C188 C183 112.6(6)
F11 C188 F10 99.0(6)
F12 C188 C183 118.0(6)
F12 C188 F10 105.9(7)
F12 C188 F11 109.0(7)
C165 B2 C157 111.8(4)
C165 B2 C181 105.1(4)
C173 B2 C157 104.6(4)
C173 B2 C165 112.8(4)
C173 B2 C181 113.5(4)
C181 B2 C157 109.0(4)
C126 C125 C130 115.2(5)
C126 C125 B1 123.8(4)
C130 C125 B1 120.6(4)
C125 C126 H126 118.6
C127 C126 C125 122.7(5)
C127 C126 H126 118.6
C126 C127 C128 120.8(5)
C126 C127 C131 120.3(5)
C128 C127 C131 118.9(5)
C127 C128 H128 120.9
C129 C128 C127 118.2(5)
C129 C128 H128 120.9
C128 C129 C130 121.0(5)
C128 C129 C132 120.9(6)
C130 C129 C132 118.0(6)
C125 C130 H130 119.1
C129 C130 C125 121.9(5)
C129 C130 H130 119.1
F46 C131 F48A 87.2(13)
F46 C131 C127 113.1(6)
F46 C131 F48B 128.1(15)
F47 C131 F46 104.1(5)
F47 C131 F48A 122.2(11)
F47 C131 C127 111.7(6)
F47 C131 F48B 90.7(12)
F48A C131 C127 115.0(6)
F48B C131 C127 106.3(8)
F43 C132 F44 105.4(6)
F43 C132 C129 112.6(6)
F44 C132 C129 112.4(6)
F45 C132 F43 107.2(7)
F45 C132 F44 105.3(6)
F45 C132 C129 113.4(6)
C134 C133 B1 120.6(4)
C138 C133 C134 115.3(4)
C138 C133 B1 124.1(4)
C133 C134 H134 119.0
C135 C134 C133 121.9(5)
C135 C134 H134 119.0
C134 C135 C140 118.2(5)
C136 C135 C134 121.3(5)
C136 C135 C140 120.5(5)
C135 C136 H136 120.7
C135 C136 C137 118.7(5)
C137 C136 H136 120.7
C136 C137 C138 119.9(5)
C136 C137 C139 119.4(5)
C138 C137 C139 120.7(5)
C133 C138 H138 118.5
C137 C138 C133 122.9(5)
C137 C138 H138 118.5
F25A C139 F26A 105.7(10)
F25A C139 F27A 104.0(11)
F25A C139 C137 117.6(8)
F26A C139 F27A 100.4(9)
F26A C139 C137 112.6(8)
F27A C139 C137 114.6(7)
F25 C139 C137 114.2(6)
F25 C139 F27 102.5(6)
F26 C139 C137 114.1(6)
F26 C139 F25 106.7(6)
F26 C139 F27 106.8(7)
F27 C139 C137 111.8(6)
F28 C140 F30 104.9(5)
F28 C140 C135 113.4(5)
F29 C140 F28 107.7(4)
F29 C140 F30 104.0(5)
F29 C140 C135 113.1(5)
F30 C140 C135 112.9(5)
C142 C141 B1 122.1(5)
C146 C141 C142 115.1(5)
C146 C141 B1 122.7(4)
C141 C142 H142 118.7
C143 C142 C141 122.5(5)
C143 C142 H142 118.7
C142 C143 C144 120.9(5)
C142 C143 C148 120.2(5)
C144 C143 C148 118.8(5)
C143 C144 H144 120.4
C143 C144 C145 119.2(5)
C145 C144 H144 120.4
C144 C145 C146 119.2(5)
C144 C145 C147 121.8(5)
C146 C145 C147 119.0(5)
C141 C146 H146 118.5
C145 C146 C141 123.0(5)
C145 C146 H146 118.5
F31 C147 C145 113.0(5)
F32 C147 F31 103.4(6)
F32 C147 F33 106.1(5)
F32 C147 C145 114.6(6)
F33 C147 F31 104.5(5)
F33 C147 C145 114.2(5)
F34 C148 F35 108.5(5)
F34 C148 F36 104.3(5)
F34 C148 C143 112.5(5)
F35 C148 F36 104.7(5)
F35 C148 C143 114.2(5)
F36 C148 C143 111.9(5)
C150 C149 C154 116.3(4)
C150 C149 B1 120.3(4)
C154 C149 B1 123.4(4)
C149 C150 H150 118.8
C151 C150 C149 122.3(5)
C151 C150 H150 118.8
C150 C151 C156 119.8(5)
C152 C151 C150 120.3(5)
C152 C151 C156 119.8(5)
C151 C152 H152 120.7
C153 C152 C151 118.5(5)
C153 C152 H152 120.7
C152 C153 C154 121.2(5)
C152 C153 C155 119.1(5)
C154 C153 C155 119.7(5)
C149 C154 H154 119.4
C153 C154 C149 121.3(5)
C153 C154 H154 119.4
F37B C155 C153 113.2(6)
F38B C155 F37B 103.6(7)
F38B C155 C153 111.3(7)
F39B C155 F37B 104.9(7)
F39B C155 F38B 107.7(7)
F39B C155 C153 115.2(7)
F39A C155 C153 114.3(9)
F39A C155 F37A 110.4(13)
F39A C155 F38A 104.2(12)
F39C C155 C153 107.6(10)
F39C C155 F38C 106.4(12)
F37A C155 C153 110.7(10)
F37C C155 C153 116.3(11)
F37C C155 F39C 109.6(14)
F37C C155 F38C 104.6(12)
F38A C155 C153 111.9(10)
F38A C155 F37A 104.7(12)
F38C C155 C153 111.8(9)
F40 C156 F42 103.2(5)
F40 C156 C151 113.5(5)
F41 C156 F40 107.5(5)
F41 C156 F42 104.3(6)
F41 C156 C151 114.4(5)
F42 C156 C151 112.9(5)
C125 B1 C141 108.0(4)
C125 B1 C149 110.1(4)
C133 B1 C125 109.5(4)
C133 B1 C141 109.2(4)
C133 B1 C149 108.8(4)
C141 B1 C149 111.2(4)
H7SC C7S H7SD 108.4
O2S C7S H7SC 110.0
O2S C7S H7SD 110.0
O2S C7S C8S 108.6(10)
C8S C7S H7SC 110.0
C8S C7S H7SD 110.0
H5SA C5S H5SB 108.7
O2S C5S H5SA 110.6
O2S C5S H5SB 110.6
C6S C5S H5SA 110.6
C6S C5S H5SB 110.6
C6S C5S O2S 105.7(8)
C7S O2S Tl2 131.3(6)
C7S O2S C5S 112.7(7)
C5S O2S Tl2 115.6(4)
C5S C6S H6SA 109.5
C5S C6S H6SB 109.5
C5S C6S H6SC 109.5
H6SA C6S H6SB 109.5
H6SA C6S H6SC 109.5
H6SB C6S H6SC 109.5
C7S C8S H8SD 109.5
C7S C8S H8SE 109.5
C7S C8S H8SF 109.5
H8SD C8S H8SE 109.5
H8SD C8S H8SF 109.5
H8SE C8S H8SF 109.5

loop_
_geom_bond_atom_site_label_1
_geom_bond_atom_site_label_2
_geom_bond_distance
Tl1 Pd1 2.7557(4)
Tl1 O1S 2.738(3)
Pd1 C1 1.963(5)
Pd1 C2 1.952(5)
O1S C1S 1.453(7)
O1S C3S 1.413(6)
N1 C1 1.153(5)
N1 C5 1.393(6)
N2 C2 1.149(5)
N2 C35 1.402(5)
C1S H1SA 0.9900
C1S H1SB 0.9900
C2S C1S 1.405(8)
C2S H2SA 0.9800
C2S H2SB 0.9800
C2S H2SC 0.9800
C3S H3SA 0.9900
C3S H3SB 0.9900
C4S C3S 1.514(7)
C4S H4SA 0.9800
C4S H4SB 0.9800
C4S H4SC 0.9800
C5 C6 1.404(6)
C5 C10 1.402(6)
C6 C7 1.382(6)
C7 H7 0.9500
C7 C8 1.389(7)
C8 H8 0.9500
C8 C9 1.384(7)
C9 H9 0.9500
C10 C9 1.381(6)
C11 C10 1.504(6)
C11 C12 1.406(6)
C11 C16 1.413(6)
C12 C13 1.397(7)
C12 C20 1.514(7)
C13 H13 0.9500
C13 C14 1.380(7)
C14 H14 0.9500
C15 C14 1.367(7)
C15 H15 0.9500
C15 C16 1.390(6)
C16 C17 1.503(7)
C17 H17 1.0000
C17 C18 1.538(7)
C18 H18A 0.9800
C18 H18B 0.9800
C18 H18C 0.9800
C19 C17 1.538(6)
C19 H19A 0.9800
C19 H19B 0.9800
C19 H19C 0.9800
C20 H20 1.0000
C20 C21 1.522(7)
C21 H21A 0.9800
C21 H21B 0.9800
C21 H21C 0.9800
C22 C20 1.527(7)
C22 H22A 0.9800
C22 H22B 0.9800
C22 H22C 0.9800
C23 C6 1.483(6)
C23 C24 1.405(6)
C23 C28 1.404(6)
C24 C25 1.390(6)
C24 C32 1.499(7)
C25 H25 0.9500
C25 C26 1.380(7)
C26 H26 0.9500
C27 C26 1.373(7)
C27 H27 0.9500
C28 C27 1.385(6)
C29 C28 1.523(7)
C29 H29 1.0000
C29 C30 1.514(7)
C29 C31 1.545(7)
C30 H30A 0.9800
C30 H30B 0.9800
C30 H30C 0.9800
C31 H31A 0.9800
C31 H31B 0.9800
C31 H31C 0.9800
C32 H32 1.0000
C32 C33 1.500(8)
C32 C34 1.562(8)
C33 H33A 0.9800
C33 H33B 0.9800
C33 H33C 0.9800
C34 H34A 0.9800
C34 H34B 0.9800
C34 H34C 0.9800
C35 C36 1.395(6)
C35 C40 1.406(6)
C36 C37 1.391(6)
C36 C53 1.502(6)
C37 H37 0.9500
C38 C37 1.378(6)
C38 H38 0.9500
C38 C39 1.378(6)
C39 H39 0.9500
C40 C39 1.390(6)
C40 C41 1.492(6)
C41 C46 1.408(6)
C42 C41 1.406(6)
C42 C43 1.391(7)
C42 C50 1.520(7)
C43 H43 0.9500
C44 C43 1.380(7)
C44 H44 0.9500
C45 C44 1.371(7)
C45 H45 0.9500
C45 C46 1.395(6)
C47 C46 1.506(7)
C47 H47 1.0000
C47 C48 1.517(7)
C47 C49 1.522(6)
C48 H48A 0.9800
C48 H48B 0.9800
C48 H48C 0.9800
C49 H49A 0.9800
C49 H49B 0.9800
C49 H49C 0.9800
C50 H50 1.0000
C50 C51 1.523(7)
C50 C52 1.528(7)
C51 H51A 0.9800
C51 H51B 0.9800
C51 H51C 0.9800
C52 H52A 0.9800
C52 H52B 0.9800
C52 H52C 0.9800
C53 C54 1.414(7)
C53 C58 1.390(7)
C54 C55 1.380(7)
C54 C62 1.496(7)
C55 H55 0.9500
C55 C56 1.375(9)
C56 H56 0.9500
C57 C56 1.354(9)
C57 H57 0.9500
C57 C58 1.405(7)
C59 C58 1.510(8)
C59 H59 1.0000
C59 C60 1.523(8)
C59 C61 1.528(8)
C60 H60A 0.9800
C60 H60B 0.9800
C60 H60C 0.9800
C61 H61A 0.9800
C61 H61B 0.9800
C61 H61C 0.9800
C62 H62 1.0000
C62 C63 1.516(7)
C62 C64 1.537(7)
C63 H63A 0.9800
C63 H63B 0.9800
C63 H63C 0.9800
C64 H64A 0.9800
C64 H64B 0.9800
C64 H64C 0.9800
Tl2 Pd2 2.7405(8)
Tl2A O2SB 2.72(3)
Pd2 Tl2A 2.906(4)
Pd2 C3 1.966(5)
Pd2 C4 1.953(6)
O2SB C5SB 1.29(5)
N3 C3 1.150(6)
N3 C83 1.390(6)
N4 C4 1.158(6)
N4 C65 1.409(6)
C65 C66 1.392(7)
C66 C67 1.393(7)
C66 C113 1.501(7)
C67 H67 0.9500
C68 C67 1.375(7)
C68 H68 0.9500
C68 C69 1.386(7)
C69 H69 0.9500
C70 C65 1.393(6)
C70 C69 1.378(6)
C70 C71 1.486(7)
C71 C72 1.404(7)
C71 C76 1.405(7)
C73 C72 1.394(7)
C73 H73 0.9500
C74 C73 1.377(8)
C74 H74 0.9500
C75 C74 1.351(8)
C75 H75 0.9500
C75 C76 1.396(7)
C76 C77 1.504(7)
C77 H77 1.0000
C78 C77 1.536(7)
C78 H78A 0.9800
C78 H78B 0.9800
C78 H78C 0.9800
C79 C77 1.525(8)
C79 H79A 0.9800
C79 H79B 0.9800
C79 H79C 0.9800
C80 C72 1.515(7)
C80 H80 1.0000
C80 C81 1.524(8)
C81 H81A 0.9800
C81 H81B 0.9800
C81 H81C 0.9800
C82 C80 1.513(7)
C82 H82A 0.9800
C82 H82B 0.9800
C82 H82C 0.9800
C83 C88 1.425(7)
C84 C83 1.368(6)
C84 C85 1.390(7)
C85 H85 0.9500
C86 C85 1.334(7)
C86 H86 0.9500
C87 C86 1.394(7)
C87 H87 0.9500
C87 C88 1.393(7)
C89 C88 1.515(7)
C89 C90 1.409(8)
C89 C94 1.423(7)
C90 C91 1.395(7)
C90 C110 1.540(8)
C91 H91 0.9500
C92 C91 1.385(8)
C92 H92 0.9500
C93 C92 1.397(8)
C93 H93 0.9500
C93 C94 1.382(7)
C94 C95 1.483(8)
C95 H95 1.0000
C95 C97 1.586(9)
C96 C95 1.535(8)
C96 H96A 0.9800
C96 H96B 0.9800
C96 H96C 0.9800
C97 H97A 0.9800
C97 H97B 0.9800
C97 H97C 0.9800
C98 C84 1.513(7)
C98 C99 1.400(7)
C98 C103 1.437(7)
C99 C100 1.401(7)
C99 C107 1.534(7)
C100 H100 0.9500
C100 C101 1.377(7)
C101 H101 0.9500
C101 C102 1.391(7)
C102 H102 0.9500
C103 C102 1.391(7)
C103 C104 1.481(7)
C104 H104 1.0000
C104 C105 1.513(7)
C104 C106 1.536(7)
C105 H10A 0.9800
C105 H10B 0.9800
C105 H10C 0.9800
C106 H10G 0.9800
C106 H10H 0.9800
C106 H10I 0.9800
C107 H107 1.0000
C107 C108 1.524(7)
C107 C109 1.499(7)
C108 H10D 0.9800
C108 H10E 0.9800
C108 H10F 0.9800
C109 H10J 0.9800
C109 H10K 0.9800
C109 H10L 0.9800
C110 H110 1.0000
C110 C111 1.484(9)
C110 C112 1.551(9)
C111 H11A 0.9800
C111 H11B 0.9800
C111 H11C 0.9800
C112 H11D 0.9800
C112 H11E 0.9800
C112 H11F 0.9800
C113 C118 1.409(9)
C114 C113 1.396(8)
C114 C115 1.401(7)
C114 C122 1.502(9)
C115 H115 0.9500
C115 C116 1.366(11)
C116 H116 0.9500
C117 C116 1.365(11)
C117 H117 0.9500
C118 C117 1.408(10)
C118 C119 1.505(10)
C119 H119 1.0000
C119 C120 1.537(9)
C119 C121 1.525(9)
C120 H12J 0.9800
C120 H12K 0.9800
C120 H12L 0.9800
C121 H12G 0.9800
C121 H12H 0.9800
C121 H12I 0.9800
C122 H122 1.0000
C122 C123 1.519(8)
C122 C124 1.515(8)
C123 H12A 0.9800
C123 H12B 0.9800
C123 H12C 0.9800
C124 H12D 0.9800
C124 H12E 0.9800
C124 H12F 0.9800
C5SB H5SC 0.9900
C5SB H5SD 0.9900
C6SB C5SB 1.62(6)
C6SB H6SD 0.9800
C6SB H6SE 0.9800
C6SB H6SF 0.9800
C7SB O2SB 1.69(7)
C7SB H7SA 0.9900
C7SB H7SB 0.9900
C7SB C8SB 1.51(7)
C8SB H8SA 0.9800
C8SB H8SB 0.9800
C8SB H8SC 0.9800
F7 C164 1.341(6)
F8 C164 1.326(5)
F9 C164 1.341(6)
F13 C163 1.333(6)
F14 C163 1.332(6)
F15 C163 1.350(5)
F19 C187 1.284(6)
F20 C187 1.268(6)
F21 C187 1.375(6)
C157 C162 1.388(6)
C158 C157 1.402(6)
C158 H158 0.9500
C158 C159 1.391(6)
C159 C160 1.374(6)
C159 C164 1.486(6)
C160 H160 0.9500
C160 C161 1.385(6)
C162 C161 1.384(6)
C162 H162 0.9500
C163 C161 1.491(6)
C165 C170 1.409(6)
C166 C165 1.403(6)
C166 H166 0.9500
C166 C167 1.379(6)
C168 C167 1.392(6)
C168 H168 0.9500
C169 C168 1.380(6)
C169 C170 1.376(6)
C169 C171 1.511(7)
C170 H170 0.9500
C171 F0AB 1.272(13)
C171 F1AB 1.390(13)
C171 F2AB 1.341(11)
C172 F4A 1.359(13)
C172 F5A 1.413(16)
C172 F6A 1.264(15)
C172 C167 1.477(6)
C173 C178 1.404(6)
C174 C173 1.389(6)
C174 H174 0.9500
C175 C174 1.385(6)
C175 C176 1.370(7)
C175 C179 1.492(7)
C176 H176 0.9500
C177 C176 1.385(6)
C177 C178 1.390(6)
C177 C180 1.477(7)
C178 H178 0.9500
C179 F16A 1.360(13)
C179 F17A 1.263(17)
C179 F18A 1.428(16)
C180 F22A 1.312(11)
C180 F23A 1.353(13)
C180 F24A 1.416(13)
C181 C186 1.403(6)
C182 C181 1.392(6)
C182 H182 0.9500
C182 C183 1.389(6)
C183 C184 1.378(6)
C183 C188 1.482(7)
C184 H184 0.9500
C185 C184 1.386(6)
C185 C186 1.383(6)
C185 C187 1.489(7)
C186 H186 0.9500
C188 F10A 1.293(16)
C188 F11A 1.374(13)
C188 F12A 1.427(14)
C188 F11 1.339(8)
C188 F12 1.256(8)
B2 C157 1.647(7)
B2 C165 1.637(7)
B2 C173 1.626(7)
B2 C181 1.646(7)
F28 C140 1.326(6)
F29 C140 1.322(6)
F30 C140 1.340(6)
F31 C147 1.345(7)
F32 C147 1.313(7)
F33 C147 1.327(6)
F34 C148 1.312(6)
F35 C148 1.314(6)
F36 C148 1.378(6)
F40 C156 1.327(6)
F41 C156 1.289(6)
F42 C156 1.327(6)
F43 C132 1.309(8)
F44 C132 1.329(7)
F45 C132 1.296(7)
F46 C131 1.336(8)
F47 C131 1.330(7)
C125 C126 1.394(6)
C125 C130 1.411(6)
C126 H126 0.9500
C127 C126 1.376(7)
C127 C128 1.387(7)
C127 C131 1.503(8)
C128 H128 0.9500
C128 C129 1.371(7)
C130 C129 1.388(7)
C130 H130 0.9500
C131 F48A 1.384(13)
C131 F48B 1.390(15)
C132 C129 1.498(8)
C133 C134 1.408(6)
C134 H134 0.9500
C135 C134 1.387(6)
C135 C140 1.496(7)
C136 C135 1.369(6)
C136 H136 0.9500
C137 C136 1.388(6)
C137 C139 1.462(7)
C138 C133 1.397(6)
C138 C137 1.391(6)
C138 H138 0.9500
C139 F25A 1.290(14)
C139 F26A 1.345(13)
C139 F27A 1.427(14)
C141 C146 1.394(6)
C142 C141 1.409(6)
C142 H142 0.9500
C142 C143 1.365(7)
C143 C148 1.497(7)
C144 C143 1.377(7)
C144 H144 0.9500
C144 C145 1.386(6)
C145 C146 1.392(7)
C145 C147 1.473(8)
C146 H146 0.9500
C149 C150 1.393(6)
C149 C154 1.404(6)
C150 H150 0.9500
C151 C150 1.393(6)
C151 C152 1.384(6)
C151 C156 1.485(7)
C152 H152 0.9500
C153 C152 1.380(6)
C153 C154 1.393(6)
C153 C155 1.496(7)
C154 H154 0.9500
C155 F37B 1.395(11)
C155 F38B 1.380(10)
C155 F39B 1.332(10)
C155 F39A 1.321(16)
C155 F39C 1.352(18)
C155 F37A 1.352(19)
C155 F37C 1.304(19)
C155 F38A 1.334(18)
C155 F38C 1.385(17)
B1 C125 1.636(7)
B1 C133 1.636(7)
B1 C141 1.640(8)
B1 C149 1.649(7)
C7S H7SC 0.9900
C7S H7SD 0.9900
C7S C8S 1.509(13)
F0AA C171 1.404(9)
F1AA C171 1.296(10)
F2AA C171 1.314(8)
C5S H5SA 0.9900
C5S H5SB 0.9900
C5S C6S 1.433(8)
F4 C172 1.358(7)
F5 C172 1.315(8)
F6 C172 1.335(8)
F10 C188 1.397(9)
F16 C179 1.356(10)
O2S Tl2 2.779(6)
O2S C7S 1.398(14)
O2S C5S 1.492(9)
F17 C179 1.375(11)
C6S H6SA 0.9800
C6S H6SB 0.9800
C6S H6SC 0.9800
F18 C179 1.294(11)
C8S H8SD 0.9800
C8S H8SE 0.9800
C8S H8SF 0.9800
F22 C180 1.373(10)
F23 C180 1.290(10)
F24 C180 1.347(10)
F25 C139 1.338(8)
F26 C139 1.306(8)
F27 C139 1.367(8)
